data_7006305
loop_
_publ_author_name
'Kozlova, Marina N.'
'Ferlay, Sylvie'
'Solovieva, Svetlana E.'
'Antipin, Igor S.'
'Konovalov, Alexander I.'
'Kyritsakas, Nathalie'
'Hosseini, Mir Wais'

_publ_section_title
;
 Molecular tectonics: on the formation of 1-D silver coordination
 networks by thiacalixarenes bearing nitrile groups.
;
_journal_issue 44
_journal_name_full 'Dalton transactions (Cambridge, England : 2003)'
_journal_page_first 5126
_journal_page_last 5131
_journal_paper_doi 10.1039/b712351e
_journal_year 2007
_chemical_formula_moiety '2(C112 H136 Ag2 N8 O8 S8), 0.5(C6 H16 O2), 2(C3 H8 O), 8( C H Cl3)'
_chemical_formula_sum 'C241 H304 Ag4 B4 Cl24 F16 N16 O19 S16'
_chemical_formula_weight 5871.48
_chemical_name_systematic
;
?
;
_space_group_IT_number 4
_symmetry_cell_setting monoclinic
_symmetry_space_group_name_Hall 'P 2yb'
_symmetry_space_group_name_H-M 'P 1 21 1'
_atom_sites_solution_hydrogens geom
_atom_sites_solution_primary direct
_atom_sites_solution_secondary difmap
_audit_creation_method SHELXL-97
_cell_angle_alpha 90.00
_cell_angle_beta 96.081(4)
_cell_angle_gamma 90.00
_cell_formula_units_Z 1
_cell_length_a 20.780(2)
_cell_length_b 15.006(3)
_cell_length_c 23.042(2)
_cell_measurement_reflns_used 2577
_cell_measurement_temperature 173(2)
_cell_measurement_theta_max 20.41
_cell_measurement_theta_min 2.51
_cell_volume 7144.6(17)
_computing_cell_refinement 'Bruker SMART'
_computing_data_collection 'Bruker SMART'
_computing_data_reduction 'Bruker SAINT'
_computing_molecular_graphics 'Bruker SHELXTL'
_computing_publication_material 'Bruker SHELXTL'
_computing_structure_refinement 'SHELXL-97 (Sheldrick, 1997)'
_computing_structure_solution 'SHELXS-97 (Sheldrick, 1990)'
_diffrn_ambient_temperature 173(2)
_diffrn_measured_fraction_theta_full 0.989
_diffrn_measured_fraction_theta_max 0.989
_diffrn_measurement_device_type 'CCD area detector'
_diffrn_measurement_method 'phi and omega scans'
_diffrn_radiation_monochromator graphite
_diffrn_radiation_source 'fine-focus sealed tube'
_diffrn_radiation_type MoK\a
_diffrn_radiation_wavelength 0.71073
_diffrn_reflns_av_R_equivalents 0.0556
_diffrn_reflns_av_sigmaI/netI 0.1132
_diffrn_reflns_limit_h_max 27
_diffrn_reflns_limit_h_min -24
_diffrn_reflns_limit_k_max 19
_diffrn_reflns_limit_k_min -18
_diffrn_reflns_limit_l_max 30
_diffrn_reflns_limit_l_min -28
_diffrn_reflns_number 74628
_diffrn_reflns_theta_full 27.59
_diffrn_reflns_theta_max 27.59
_diffrn_reflns_theta_min 0.89
_exptl_absorpt_coefficient_mu 0.680
_exptl_absorpt_correction_T_max 0.8990
_exptl_absorpt_correction_T_min 0.8874
_exptl_absorpt_correction_type multi-scan
_exptl_absorpt_process_details sadabs
_exptl_crystal_colour colorless
_exptl_crystal_density_diffrn 1.365
_exptl_crystal_density_meas ?
_exptl_crystal_density_method 'not measured'
_exptl_crystal_description prism
_exptl_crystal_F_000 3030
_exptl_crystal_size_max 0.18
_exptl_crystal_size_mid 0.16
_exptl_crystal_size_min 0.16
_refine_diff_density_max 2.974
_refine_diff_density_min -2.092
_refine_diff_density_rms 0.199
_refine_ls_abs_structure_details 'Flack H D (1983), Acta Cryst. A39, 876-881'
_refine_ls_abs_structure_Flack 0.45(2)
_refine_ls_extinction_method none
_refine_ls_goodness_of_fit_ref 1.102
_refine_ls_hydrogen_treatment constr
_refine_ls_matrix_type full
_refine_ls_number_parameters 1399
_refine_ls_number_reflns 30720
_refine_ls_number_restraints 15
_refine_ls_restrained_S_all 1.104
_refine_ls_R_factor_all 0.1717
_refine_ls_R_factor_gt 0.1057
_refine_ls_shift/su_max 0.017
_refine_ls_shift/su_mean 0.000
_refine_ls_structure_factor_coef Fsqd
_refine_ls_weighting_details 'calc w=1/[\s^2^(Fo^2^)+(0.2000P)^2^+0.5277P] where P=(Fo^2^+2Fc^2^)/3'
_refine_ls_weighting_scheme calc
_refine_ls_wR_factor_gt 0.2830
_refine_ls_wR_factor_ref 0.3317
_reflns_number_gt 17499
_reflns_number_total 30720
_reflns_threshold_expression >2sigma(I)
_cod_data_source_file b712351e.txt
_cod_data_source_block e984a
_cod_depositor_comments
;
The following automatic conversions were performed:
'_symmetry_cell_setting' value 'Monoclinic' changed to 'monoclinic'
according to '/home/saulius/struct/CIF-dictionaries/cif_core.dic'
dictionary named 'cif_core.dic' version 2.4.1 from 2010-06-29.

Automatic conversion script
Id: cif_fix_enum 1527 2010-12-29 10:47:43Z saulius 

The following automatic conversions were performed:

'_exptl_crystal_density_meas' value 'none' was changed to '?' - the
value is perceived as not measured.

Automatic conversion script
Id: cif_fix_values 3008 2015-01-20 13:52:24Z robertas 
;
_cod_original_cell_volume 7144.9(17)
_cod_original_sg_symbol_H-M P2(1)
_cod_database_code 7006305

loop_
_symmetry_equiv_pos_as_xyz
'x, y, z'
'-x, y+1/2, -z'

loop_
_atom_site_label
_atom_site_type_symbol
_atom_site_fract_x
_atom_site_fract_y
_atom_site_fract_z
_atom_site_U_iso_or_equiv
_atom_site_adp_type
_atom_site_occupancy
_atom_site_symmetry_multiplicity
_atom_site_calc_flag
_atom_site_refinement_flags
_atom_site_disorder_assembly
_atom_site_disorder_group
Ag1 Ag 0.52769(5) 0.56087(9) 0.15049(4) 0.0595(3) Uani 1 1 d . . .
Ag2 Ag 0.03964(5) 0.61143(10) 0.65332(4) 0.0673(3) Uani 1 1 d . . .
S1 S 0.38743(11) 0.80732(15) 0.49979(11) 0.0310(5) Uani 1 1 d . . .
C1 C 0.4237(4) 0.7046(6) 0.4806(4) 0.0241(18) Uani 1 1 d . . .
C2 C 0.3960(4) 0.6214(6) 0.4896(4) 0.0265(19) Uani 1 1 d . . .
C3 C 0.4310(4) 0.5442(6) 0.4807(4) 0.0262(19) Uani 1 1 d . . .
C4 C 0.4941(4) 0.5531(7) 0.4627(4) 0.034(2) Uani 1 1 d . . .
H4 H 0.5177 0.5007 0.4558 0.041 Uiso 1 1 calc R . .
C5 C 0.5219(5) 0.6340(6) 0.4551(5) 0.039(2) Uani 1 1 d . . .
C6 C 0.4854(4) 0.7108(6) 0.4642(4) 0.032(2) Uani 1 1 d . . .
H6 H 0.5037 0.7679 0.4590 0.038 Uiso 1 1 calc R . .
O1 O 0.3369(3) 0.6171(5) 0.5098(2) 0.0286(13) Uani 1 1 d . . .
C7 C 0.3394(5) 0.6114(10) 0.5713(4) 0.046(2) Uani 1 1 d . . .
H7A H 0.3674 0.6589 0.5899 0.055 Uiso 1 1 calc R . .
H7B H 0.3569 0.5529 0.5851 0.055 Uiso 1 1 calc R . .
C8 C 0.2711(5) 0.6223(7) 0.5862(4) 0.037(2) Uani 1 1 d . . .
H8A H 0.2549 0.6821 0.5736 0.045 Uiso 1 1 calc R . .
H8B H 0.2431 0.5772 0.5648 0.045 Uiso 1 1 calc R . .
C9 C 0.2677(5) 0.6119(10) 0.6504(5) 0.052(3) Uani 1 1 d . . .
H9A H 0.2970 0.6556 0.6718 0.062 Uiso 1 1 calc R . .
H9B H 0.2824 0.5514 0.6627 0.062 Uiso 1 1 calc R . .
C10 C 0.1980(6) 0.6267(9) 0.6656(5) 0.054(3) Uani 1 1 d . . .
N1 N 0.1499(5) 0.6294(10) 0.6735(5) 0.081(4) Uani 1 1 d . . .
C11 C 0.5918(5) 0.6446(7) 0.4405(6) 0.049(3) Uani 1 1 d . . .
C12 C 0.6326(5) 0.6881(10) 0.4966(5) 0.062(4) Uani 1 1 d . . .
H12A H 0.6211 0.7512 0.4993 0.093 Uiso 1 1 calc R . .
H12B H 0.6789 0.6828 0.4928 0.093 Uiso 1 1 calc R . .
H12C H 0.6225 0.6569 0.5319 0.093 Uiso 1 1 calc R . .
C13 C 0.6219(8) 0.5536(11) 0.4297(11) 0.131(9) Uani 1 1 d . . .
H13A H 0.6077 0.5101 0.4574 0.196 Uiso 1 1 calc R . .
H13B H 0.6692 0.5585 0.4351 0.196 Uiso 1 1 calc R . .
H13C H 0.6079 0.5341 0.3898 0.196 Uiso 1 1 calc R . .
C14 C 0.5974(6) 0.7107(10) 0.3914(5) 0.059(3) Uani 1 1 d . . .
H14A H 0.5809 0.6835 0.3542 0.089 Uiso 1 1 calc R . .
H14B H 0.6429 0.7272 0.3904 0.089 Uiso 1 1 calc R . .
H14C H 0.5721 0.7641 0.3981 0.089 Uiso 1 1 calc R . .
S2 S 0.40758(11) 0.43652(15) 0.49849(12) 0.0356(6) Uani 1 1 d . . .
C16 C 0.3247(4) 0.4251(6) 0.4711(4) 0.029(2) Uani 1 1 d . . .
C17 C 0.3041(4) 0.4329(5) 0.4123(3) 0.0233(18) Uani 1 1 d . . .
C18 C 0.2395(4) 0.4157(5) 0.3928(3) 0.0213(17) Uani 1 1 d . . .
C19 C 0.1965(4) 0.3898(6) 0.4318(4) 0.0281(19) Uani 1 1 d . . .
H19 H 0.1522 0.3808 0.4182 0.034 Uiso 1 1 calc R . .
C20 C 0.2179(4) 0.3765(6) 0.4917(4) 0.0273(19) Uani 1 1 d . . .
C21 C 0.2819(4) 0.3965(6) 0.5101(4) 0.0234(18) Uani 1 1 d . . .
H21 H 0.2971 0.3906 0.5503 0.028 Uiso 1 1 calc R . .
O2 O 0.3463(3) 0.4599(4) 0.3726(3) 0.0272(13) Uani 1 1 d . . .
C22 C 0.3813(5) 0.3861(7) 0.3491(5) 0.041(3) Uani 1 1 d . . .
H22A H 0.3506 0.3396 0.3332 0.049 Uiso 1 1 calc R . .
H22B H 0.4117 0.3592 0.3802 0.049 Uiso 1 1 calc R . .
C23 C 0.4185(5) 0.4237(8) 0.3007(5) 0.040(2) Uani 1 1 d . . .
H23A H 0.3879 0.4531 0.2709 0.048 Uiso 1 1 calc R . .
H23B H 0.4497 0.4691 0.3174 0.048 Uiso 1 1 calc R . .
C24 C 0.4549(5) 0.3505(8) 0.2719(5) 0.050(3) Uani 1 1 d . . .
H24A H 0.4920 0.3300 0.2992 0.060 Uiso 1 1 calc R . .
H24B H 0.4258 0.2991 0.2626 0.060 Uiso 1 1 calc R . .
C25 C 0.4784(7) 0.3839(10) 0.2184(7) 0.072(4) Uani 1 1 d . . .
N2 N 0.4993(5) 0.4194(8) 0.1810(5) 0.068 Uani 1 1 d . . .
C26 C 0.1716(8) 0.3422(11) 0.5352(7) 0.080(2) Uani 1 1 d . . .
C27 C 0.1670(7) 0.4140(10) 0.5820(7) 0.080(2) Uani 1 1 d . . .
H27A H 0.1988 0.4017 0.6155 0.120 Uiso 1 1 calc R . .
H27B H 0.1234 0.4137 0.5946 0.120 Uiso 1 1 calc R . .
H27C H 0.1757 0.4726 0.5657 0.120 Uiso 1 1 calc R . .
C28 C 0.1929(7) 0.2569(10) 0.5603(7) 0.080(2) Uani 1 1 d . . .
H28A H 0.1947 0.2130 0.5290 0.120 Uiso 1 1 calc R . .
H28B H 0.1623 0.2367 0.5871 0.120 Uiso 1 1 calc R . .
H28C H 0.2360 0.2636 0.5817 0.120 Uiso 1 1 calc R . .
C29 C 0.1017(7) 0.3267(11) 0.5026(7) 0.080(2) Uani 1 1 d . . .
H29A H 0.1051 0.2940 0.4662 0.120 Uiso 1 1 calc R . .
H29B H 0.0808 0.3844 0.4936 0.120 Uiso 1 1 calc R . .
H29C H 0.0757 0.2921 0.5276 0.120 Uiso 1 1 calc R . .
S3 S 0.21038(12) 0.41628(14) 0.31808(10) 0.0309(5) Uani 1 1 d . . .
C30 C 0.2293(4) 0.5219(6) 0.2895(4) 0.028(2) Uani 1 1 d . . .
C31 C 0.2149(4) 0.6022(6) 0.3164(3) 0.0232(17) Uani 1 1 d . . .
C32 C 0.2241(4) 0.6817(6) 0.2878(4) 0.0242(19) Uani 1 1 d . . .
C33 C 0.2432(4) 0.6810(6) 0.2307(4) 0.0272(19) Uani 1 1 d . . .
H33 H 0.2470 0.7357 0.2105 0.033 Uiso 1 1 calc R . .
C34 C 0.2563(4) 0.6018(7) 0.2040(3) 0.0289(19) Uani 1 1 d . . .
C35 C 0.2499(4) 0.5224(6) 0.2352(4) 0.028(2) Uani 1 1 d . . .
H35 H 0.2601 0.4675 0.2179 0.034 Uiso 1 1 calc R . .
O3 O 0.1957(3) 0.6026(4) 0.3722(2) 0.0287(13) Uani 1 1 d . . .
C36 C 0.1275(5) 0.6002(8) 0.3738(4) 0.039(2) Uani 1 1 d . . .
H36A H 0.1092 0.5443 0.3562 0.047 Uiso 1 1 calc R . .
H36B H 0.1066 0.6514 0.3523 0.047 Uiso 1 1 calc R . .
C37 C 0.1173(5) 0.6050(8) 0.4381(4) 0.044(2) Uani 1 1 d . . .
H37A H 0.1407 0.5551 0.4591 0.053 Uiso 1 1 calc R . .
H37B H 0.1358 0.6614 0.4547 0.053 Uiso 1 1 calc R . .
C38 C 0.0473(5) 0.6002(11) 0.4474(5) 0.057(3) Uani 1 1 d . . .
H38A H 0.0238 0.6481 0.4245 0.068 Uiso 1 1 calc R . .
H38B H 0.0296 0.5424 0.4324 0.068 Uiso 1 1 calc R . .
C39 C 0.0353(6) 0.6090(10) 0.5078(5) 0.056(3) Uani 1 1 d . . .
N3 N 0.0270(5) 0.6094(9) 0.5560(4) 0.067(3) Uani 1 1 d . . .
C40 C 0.2768(5) 0.5971(6) 0.1413(4) 0.034(2) Uani 1 1 d . . .
C41 C 0.3438(5) 0.5456(9) 0.1424(5) 0.053(3) Uani 1 1 d . . .
H41A H 0.3593 0.5487 0.1037 0.080 Uiso 1 1 calc R . .
H41B H 0.3377 0.4831 0.1529 0.080 Uiso 1 1 calc R . .
H41C H 0.3757 0.5732 0.1713 0.080 Uiso 1 1 calc R . .
C42 C 0.2813(8) 0.6883(8) 0.1156(5) 0.072(5) Uani 1 1 d . . .
H42A H 0.2380 0.7148 0.1095 0.109 Uiso 1 1 calc R . .
H42B H 0.2994 0.6840 0.0781 0.109 Uiso 1 1 calc R . .
H42C H 0.3094 0.7258 0.1424 0.109 Uiso 1 1 calc R . .
C43 C 0.2259(5) 0.5391(7) 0.1035(4) 0.043(3) Uani 1 1 d . . .
H43A H 0.1827 0.5649 0.1047 0.065 Uiso 1 1 calc R . .
H43B H 0.2264 0.4783 0.1191 0.065 Uiso 1 1 calc R . .
H43C H 0.2365 0.5377 0.0631 0.065 Uiso 1 1 calc R . .
S4 S 0.19767(12) 0.78671(15) 0.31128(9) 0.0313(5) Uani 1 1 d . . .
C44 C 0.2229(4) 0.7972(5) 0.3879(4) 0.0225(17) Uani 1 1 d . . .
C45 C 0.2864(4) 0.7857(6) 0.4099(4) 0.0241(18) Uani 1 1 d . . .
C46 C 0.3051(4) 0.8080(5) 0.4683(4) 0.0223(17) Uani 1 1 d . . .
C47 C 0.2591(4) 0.8402(6) 0.5020(4) 0.0259(19) Uani 1 1 d . . .
H47 H 0.2716 0.8526 0.5421 0.031 Uiso 1 1 calc R . .
C48 C 0.1955(4) 0.8551(5) 0.4800(4) 0.0237(18) Uani 1 1 d . . .
C49 C 0.1777(4) 0.8305(5) 0.4228(4) 0.0225(18) Uani 1 1 d . . .
H49 H 0.1338 0.8365 0.4070 0.027 Uiso 1 1 calc R . .
O4 O 0.3306(3) 0.7502(4) 0.3746(3) 0.0270(13) Uani 1 1 d . . .
C50 C 0.3681(6) 0.8183(7) 0.3484(6) 0.049(3) Uani 1 1 d . . .
H50A H 0.4000 0.8457 0.3781 0.058 Uiso 1 1 calc R . .
H50B H 0.3395 0.8656 0.3303 0.058 Uiso 1 1 calc R . .
C51 C 0.4020(6) 0.7702(8) 0.3027(5) 0.053(3) Uani 1 1 d . . .
H51A H 0.3737 0.7732 0.2654 0.064 Uiso 1 1 calc R . .
H51B H 0.4420 0.8037 0.2972 0.064 Uiso 1 1 calc R . .
C52 C 0.4197(7) 0.6779(10) 0.3132(5) 0.062(4) Uani 1 1 d . . .
H52A H 0.3799 0.6417 0.3132 0.075 Uiso 1 1 calc R . .
H52B H 0.4444 0.6725 0.3522 0.075 Uiso 1 1 calc R . .
C53 C 0.4596(5) 0.6421(8) 0.2683(5) 0.047(3) Uani 1 1 d . . .
N4 N 0.4882(4) 0.6162(8) 0.2317(4) 0.055(2) Uani 1 1 d . . .
C54 C 0.1471(5) 0.8927(7) 0.5199(4) 0.033(2) Uani 1 1 d . . .
C55 C 0.1439(6) 0.8266(10) 0.5711(5) 0.060(3) Uani 1 1 d . . .
H55A H 0.1151 0.8504 0.5984 0.090 Uiso 1 1 calc R . .
H55B H 0.1874 0.8185 0.5914 0.090 Uiso 1 1 calc R . .
H55C H 0.1273 0.7692 0.5559 0.090 Uiso 1 1 calc R . .
C56 C 0.0785(5) 0.8966(9) 0.4884(6) 0.057(3) Uani 1 1 d . . .
H56A H 0.0778 0.9371 0.4550 0.086 Uiso 1 1 calc R . .
H56B H 0.0486 0.9182 0.5153 0.086 Uiso 1 1 calc R . .
H56C H 0.0654 0.8368 0.4746 0.086 Uiso 1 1 calc R . .
C57 C 0.1692(7) 0.9837(8) 0.5407(6) 0.060(3) Uani 1 1 d . . .
H57A H 0.1892 1.0144 0.5096 0.090 Uiso 1 1 calc R . .
H57B H 0.2009 0.9779 0.5751 0.090 Uiso 1 1 calc R . .
H57C H 0.1319 1.0182 0.5509 0.090 Uiso 1 1 calc R . .
S6 S 0.69602(11) 0.41956(15) -0.16766(9) 0.0290(5) Uani 1 1 d . . .
C58 C 0.7302(4) 0.4212(6) -0.0928(4) 0.0235(17) Uani 1 1 d . . .
C59 C 0.7956(4) 0.4373(6) -0.0777(3) 0.0211(17) Uani 1 1 d . . .
C60 C 0.8205(4) 0.4251(6) -0.0200(4) 0.0257(18) Uani 1 1 d . . .
C61 C 0.7812(4) 0.3941(5) 0.0209(3) 0.0199(16) Uani 1 1 d . . .
H61 H 0.7992 0.3871 0.0603 0.024 Uiso 1 1 calc R . .
C62 C 0.7158(4) 0.3730(5) 0.0058(4) 0.0254(19) Uani 1 1 d . . .
C63 C 0.6921(4) 0.3876(6) -0.0518(4) 0.0221(17) Uani 1 1 d . . .
H63 H 0.6480 0.3740 -0.0638 0.026 Uiso 1 1 calc R . .
O5 O 0.8334(3) 0.4715(4) -0.1179(3) 0.0266(13) Uani 1 1 d . . .
C64 C 0.8698(4) 0.4067(7) -0.1471(5) 0.038(2) Uani 1 1 d . . .
H64A H 0.8404 0.3652 -0.1704 0.045 Uiso 1 1 calc R . .
H64B H 0.8985 0.3719 -0.1185 0.045 Uiso 1 1 calc R . .
C65 C 0.9088(5) 0.4602(9) -0.1860(5) 0.050(3) Uani 1 1 d . . .
H65A H 0.9367 0.5027 -0.1620 0.060 Uiso 1 1 calc R . .
H65B H 0.8793 0.4949 -0.2139 0.060 Uiso 1 1 calc R . .
C66 C 0.9515(6) 0.3993(9) -0.2199(5) 0.056(3) Uani 1 1 d . . .
H66A H 0.9833 0.3673 -0.1925 0.068 Uiso 1 1 calc R . .
H66B H 0.9243 0.3547 -0.2427 0.068 Uiso 1 1 calc R . .
C67 C 0.9854(6) 0.4560(10) -0.2595(5) 0.061(3) Uani 1 1 d . . .
N5 N 1.0068(6) 0.5055(10) -0.2910(5) 0.082(4) Uani 1 1 d . . .
C68 C 0.6722(7) 0.3384(9) 0.0502(5) 0.0590(16) Uani 1 1 d . . .
C69 C 0.6614(7) 0.2386(9) 0.0400(5) 0.0590(16) Uani 1 1 d . . .
H69A H 0.6319 0.2295 0.0045 0.089 Uiso 1 1 calc R . .
H69B H 0.6426 0.2126 0.0734 0.089 Uiso 1 1 calc R . .
H69C H 0.7029 0.2097 0.0357 0.089 Uiso 1 1 calc R . .
C70 C 0.6070(6) 0.3938(9) 0.0478(5) 0.0590(16) Uani 1 1 d . . .
H70A H 0.6166 0.4546 0.0615 0.089 Uiso 1 1 calc R . .
H70B H 0.5777 0.3654 0.0730 0.089 Uiso 1 1 calc R . .
H70C H 0.5863 0.3955 0.0076 0.089 Uiso 1 1 calc R . .
C71 C 0.7066(6) 0.3400(9) 0.1124(5) 0.0590(16) Uani 1 1 d . . .
H71A H 0.7456 0.3031 0.1143 0.089 Uiso 1 1 calc R . .
H71B H 0.6775 0.3166 0.1396 0.089 Uiso 1 1 calc R . .
H71C H 0.7186 0.4015 0.1232 0.089 Uiso 1 1 calc R . .
S5 S 0.90427(11) 0.43711(16) 0.00343(11) 0.0344(6) Uani 1 1 d . . .
C72 C 0.9281(4) 0.5425(6) -0.0204(4) 0.0255(19) Uani 1 1 d . . .
C73 C 0.8955(4) 0.6208(7) -0.0096(4) 0.0288(19) Uani 1 1 d . . .
C74 C 0.9232(4) 0.7038(6) -0.0226(4) 0.030(2) Uani 1 1 d . . .
C75 C 0.9837(4) 0.7054(6) -0.0427(4) 0.029(2) Uani 1 1 d . . .
H75 H 1.0030 0.7615 -0.0489 0.035 Uiso 1 1 calc R . .
C76 C 1.0178(4) 0.6277(6) -0.0543(4) 0.029(2) Uani 1 1 d . . .
C77 C 0.9893(4) 0.5466(6) -0.0410(4) 0.028(2) Uani 1 1 d . . .
H77 H 1.0121 0.4928 -0.0461 0.033 Uiso 1 1 calc R . .
O6 O 0.8362(3) 0.6206(4) 0.0088(3) 0.0378(16) Uani 1 1 d . . .
C78 C 0.8377(5) 0.6229(9) 0.0725(5) 0.054(3) Uani 1 1 d . . .
H78A H 0.8576 0.6786 0.0890 0.065 Uiso 1 1 calc R . .
H78B H 0.8613 0.5711 0.0909 0.065 Uiso 1 1 calc R . .
C79 C 0.7639(6) 0.6184(10) 0.0798(6) 0.066(3) Uani 1 1 d . . .
H79A H 0.7409 0.6687 0.0590 0.079 Uiso 1 1 calc R . .
H79B H 0.7452 0.5620 0.0634 0.079 Uiso 1 1 calc R . .
C80 C 0.7566(7) 0.6236(13) 0.1438(7) 0.082(5) Uani 1 1 d . . .
H80A H 0.7734 0.6813 0.1597 0.099 Uiso 1 1 calc R . .
H80B H 0.7815 0.5751 0.1649 0.099 Uiso 1 1 calc R . .
C81 C 0.6856(7) 0.6149(10) 0.1518(6) 0.066(3) Uani 1 1 d . . .
N6 N 0.6332(5) 0.6054(9) 0.1541(5) 0.067(3) Uani 1 1 d . . .
C82 C 1.0834(7) 0.6312(12) -0.0757(8) 0.089(3) Uani 1 1 d . . .
C83 C 1.1151(7) 0.5442(12) -0.0805(8) 0.089(3) Uani 1 1 d . . .
H83A H 1.0852 0.5031 -0.1026 0.133 Uiso 1 1 calc R . .
H83B H 1.1274 0.5201 -0.0414 0.133 Uiso 1 1 calc R . .
H83C H 1.1539 0.5516 -0.1008 0.133 Uiso 1 1 calc R . .
C84 C 1.1292(7) 0.6797(12) -0.0237(8) 0.089(3) Uani 1 1 d . . .
H84A H 1.1737 0.6821 -0.0340 0.133 Uiso 1 1 calc R . .
H84B H 1.1281 0.6459 0.0126 0.133 Uiso 1 1 calc R . .
H84C H 1.1134 0.7404 -0.0183 0.133 Uiso 1 1 calc R . .
C85 C 1.0830(7) 0.6918(11) -0.1252(8) 0.089(3) Uani 1 1 d . . .
H85A H 1.1270 0.6973 -0.1366 0.133 Uiso 1 1 calc R . .
H85B H 1.0676 0.7505 -0.1142 0.133 Uiso 1 1 calc R . .
H85C H 1.0542 0.6684 -0.1581 0.133 Uiso 1 1 calc R . .
S8 S 0.89176(11) 0.80770(16) -0.00200(12) 0.0367(6) Uani 1 1 d . . .
C86 C 0.8085(4) 0.8102(6) -0.0288(4) 0.0268(19) Uani 1 1 d . . .
C87 C 0.7854(4) 0.7858(5) -0.0865(4) 0.0258(19) Uani 1 1 d . . .
C88 C 0.7219(4) 0.7988(6) -0.1052(4) 0.0236(18) Uani 1 1 d . . .
C89 C 0.6777(5) 0.8329(6) -0.0673(4) 0.029(2) Uani 1 1 d . . .
H89 H 0.6332 0.8395 -0.0810 0.034 Uiso 1 1 calc R . .
C90 C 0.6997(4) 0.8563(5) -0.0104(4) 0.0221(18) Uani 1 1 d . . .
C91 C 0.7660(4) 0.8453(6) 0.0079(4) 0.0270(19) Uani 1 1 d . . .
H91 H 0.7822 0.8623 0.0465 0.032 Uiso 1 1 calc R . .
O7 O 0.8266(3) 0.7507(4) -0.1228(3) 0.0353(15) Uani 1 1 d . . .
C92 C 0.8603(6) 0.8146(9) -0.1530(5) 0.054(3) Uani 1 1 d . . .
H92A H 0.8899 0.8500 -0.1255 0.064 Uiso 1 1 calc R . .
H92B H 0.8298 0.8554 -0.1757 0.064 Uiso 1 1 calc R . .
C93 C 0.8993(5) 0.7580(9) -0.1945(5) 0.048(3) Uani 1 1 d . . .
H93A H 0.9288 0.7163 -0.1715 0.058 Uiso 1 1 calc R . .
H93B H 0.8694 0.7231 -0.2220 0.058 Uiso 1 1 calc R . .
C94 C 0.9375(5) 0.8231(11) -0.2275(6) 0.063(4) Uani 1 1 d . . .
H94A H 0.9717 0.8513 -0.2004 0.075 Uiso 1 1 calc R . .
H94B H 0.9086 0.8705 -0.2450 0.075 Uiso 1 1 calc R . .
C95 C 0.9683(7) 0.7723(11) -0.2758(6) 0.068(4) Uani 1 1 d . . .
N7 N 0.9912(7) 0.7346(11) -0.3081(6) 0.094(5) Uani 1 1 d . . .
C96 C 0.6543(5) 0.8938(6) 0.0326(4) 0.034(2) Uani 1 1 d . . .
C97 C 0.6597(6) 0.8349(10) 0.0876(5) 0.065(4) Uani 1 1 d . . .
H97A H 0.6320 0.8591 0.1157 0.097 Uiso 1 1 calc R . .
H97B H 0.7047 0.8339 0.1053 0.097 Uiso 1 1 calc R . .
H97C H 0.6458 0.7741 0.0770 0.097 Uiso 1 1 calc R . .
C98 C 0.5848(6) 0.8920(9) 0.0042(5) 0.058(3) Uani 1 1 d . . .
H98A H 0.5808 0.9306 -0.0304 0.087 Uiso 1 1 calc R . .
H98B H 0.5558 0.9134 0.0320 0.087 Uiso 1 1 calc R . .
H98C H 0.5730 0.8308 -0.0075 0.087 Uiso 1 1 calc R . .
C99 C 0.6702(9) 0.9944(9) 0.0428(8) 0.091(6) Uani 1 1 d . . .
H99A H 0.6696 1.0248 0.0050 0.136 Uiso 1 1 calc R . .
H99B H 0.7132 1.0005 0.0644 0.136 Uiso 1 1 calc R . .
H99C H 0.6378 1.0214 0.0653 0.136 Uiso 1 1 calc R . .
S7 S 0.68960(12) 0.78810(15) -0.17884(10) 0.0318(5) Uani 1 1 d . . .
C100 C 0.7120(4) 0.6826(6) -0.2030(4) 0.0218(18) Uani 1 1 d . . .
C101 C 0.7015(4) 0.6054(7) -0.1728(3) 0.0271(18) Uani 1 1 d . . .
C102 C 0.7166(4) 0.5209(6) -0.1983(4) 0.028(2) Uani 1 1 d . . .
C103 C 0.7411(4) 0.5196(6) -0.2521(3) 0.0243(18) Uani 1 1 d . . .
H103 H 0.7516 0.4637 -0.2681 0.029 Uiso 1 1 calc R . .
C104 C 0.7511(4) 0.5981(6) -0.2841(3) 0.0212(17) Uani 1 1 d . . .
C105 C 0.7368(4) 0.6776(6) -0.2572(4) 0.0232(18) Uani 1 1 d . . .
H105 H 0.7442 0.7318 -0.2767 0.028 Uiso 1 1 calc R . .
O8 O 0.6800(3) 0.6058(4) -0.1186(2) 0.0271(12) Uani 1 1 d . . .
C106 C 0.6105(4) 0.6068(8) -0.1201(4) 0.036(2) Uani 1 1 d . . .
H10A H 0.5915 0.5529 -0.1399 0.043 Uiso 1 1 calc R . .
H10B H 0.5922 0.6601 -0.1412 0.043 Uiso 1 1 calc R . .
C107 C 0.5963(5) 0.6089(8) -0.0569(4) 0.041(2) Uani 1 1 d . . .
H10C H 0.6163 0.5563 -0.0363 0.049 Uiso 1 1 calc R . .
H10D H 0.6159 0.6630 -0.0378 0.049 Uiso 1 1 calc R . .
C108 C 0.5245(5) 0.6088(10) -0.0518(4) 0.050(3) Uani 1 1 d . . .
H10E H 0.5052 0.6633 -0.0706 0.060 Uiso 1 1 calc R . .
H10F H 0.5047 0.5568 -0.0733 0.060 Uiso 1 1 calc R . .
C109 C 0.5089(6) 0.6053(9) 0.0081(5) 0.054(3) Uani 1 1 d . . .
N8 N 0.5018(5) 0.5968(7) 0.0555(4) 0.056(3) Uani 1 1 d . . .
C110 C 0.7752(5) 0.5917(6) -0.3442(4) 0.033(2) Uani 1 1 d . . .
C111 C 0.7809(6) 0.6862(7) -0.3726(4) 0.044(3) Uani 1 1 d . . .
H11A H 0.8129 0.7218 -0.3484 0.066 Uiso 1 1 calc R . .
H11B H 0.7387 0.7161 -0.3752 0.066 Uiso 1 1 calc R . .
H11C H 0.7945 0.6795 -0.4118 0.066 Uiso 1 1 calc R . .
C112 C 0.7272(6) 0.5356(7) -0.3840(4) 0.043(3) Uani 1 1 d . . .
H11D H 0.7476 0.5164 -0.4183 0.064 Uiso 1 1 calc R . .
H11E H 0.6887 0.5713 -0.3965 0.064 Uiso 1 1 calc R . .
H11F H 0.7145 0.4831 -0.3625 0.064 Uiso 1 1 calc R . .
C113 C 0.8416(5) 0.5477(8) -0.3398(5) 0.046(3) Uani 1 1 d . . .
H11G H 0.8720 0.5820 -0.3131 0.069 Uiso 1 1 calc R . .
H11H H 0.8572 0.5459 -0.3785 0.069 Uiso 1 1 calc R . .
H11I H 0.8384 0.4868 -0.3249 0.069 Uiso 1 1 calc R . .
B1 B 0.0401(15) 0.252(2) 0.6784(15) 0.129(2) Uani 1 1 d . . .
F1 F -0.0204(6) 0.2759(9) 0.6461(5) 0.129(2) Uani 1 1 d . . .
F2 F 0.0761(6) 0.3264(9) 0.6770(6) 0.129(2) Uani 1 1 d . . .
F3 F 0.0642(6) 0.1754(10) 0.6527(6) 0.129(2) Uani 1 1 d . . .
F4 F 0.0350(6) 0.2388(9) 0.7351(6) 0.129(2) Uani 1 1 d . . .
B2 B 0.4077(9) 0.6605(14) 0.7866(9) 0.175(3) Uani 1 1 d D . .
F5 F 0.4039(7) 0.5804(9) 0.7568(7) 0.175(3) Uani 1 1 d D . .
F6 F 0.4426(7) 0.7157(10) 0.7550(7) 0.175(3) Uani 1 1 d D . .
F7 F 0.3443(6) 0.6888(11) 0.7863(7) 0.175(3) Uani 1 1 d D . .
F8 F 0.4329(7) 0.6577(11) 0.8419(6) 0.175(3) Uani 1 1 d D . .
C114 C 0.0218(11) 0.6068(18) 0.1618(8) 0.1221(10) Uani 1 1 d . . .
H114 H -0.0181 0.6054 0.1826 0.147 Uiso 1 1 calc R . .
Cl1 Cl 0.0181(3) 0.7030(5) 0.1134(2) 0.1221(10) Uani 1 1 d . . .
Cl2 Cl 0.0228(3) 0.5137(5) 0.1176(2) 0.1221(10) Uani 1 1 d . . .
Cl3 Cl 0.0865(3) 0.6069(5) 0.2109(2) 0.1221(10) Uani 1 1 d . . .
C115 C 0.8240(12) 0.8692(18) 0.2336(9) 0.1285(12) Uani 1 1 d . . .
H115 H 0.8594 0.8793 0.2658 0.154 Uiso 1 1 calc R . .
Cl4 Cl 0.8518(3) 0.8422(5) 0.1711(2) 0.1285(12) Uani 1 1 d . . .
Cl5 Cl 0.7696(3) 0.9733(5) 0.2177(2) 0.1285(12) Uani 1 1 d . . .
Cl6 Cl 0.7623(3) 0.7968(5) 0.2544(2) 0.1285(12) Uani 1 1 d . . .
C116 C 0.3312(9) 0.8640(12) 0.7171(7) 0.083 Uani 1 1 d . . .
H116 H 0.3567 0.8274 0.7476 0.100 Uiso 1 1 calc R . .
Cl7 Cl 0.3619(2) 0.8414(3) 0.65027(15) 0.0790(10) Uani 1 1 d . . .
Cl8 Cl 0.2547(3) 0.8394(7) 0.7196(3) 0.173(4) Uani 1 1 d . . .
Cl9 Cl 0.3488(3) 0.9803(7) 0.7342(3) 0.156 Uani 1 1 d . . .
C117 C 0.5145(6) 0.5790(9) 0.6683(5) 0.053(3) Uani 1 1 d . . .
H117 H 0.4778 0.5971 0.6907 0.063 Uiso 1 1 calc R . .
Cl10 Cl 0.5212(2) 0.6636(4) 0.61602(15) 0.0882(13) Uani 1 1 d . . .
Cl11 Cl 0.4925(2) 0.4769(4) 0.63627(16) 0.096 Uani 1 1 d . . .
Cl12 Cl 0.58046(19) 0.5723(5) 0.71772(17) 0.122(2) Uani 1 1 d . . .
C118 C 0.8999(12) 0.4968(14) 0.2541(9) 0.054(6) Uani 0.50 1 d PD . .
H118 H 0.8616 0.4996 0.2770 0.065 Uiso 0.50 1 calc PR . .
C119 C 0.8830(8) 0.4221(13) 0.2117(8) 0.038(5) Uani 0.50 1 d PD . .
H11J H 0.8360 0.4196 0.2021 0.057 Uiso 0.50 1 calc PR . .
H11K H 0.8984 0.3655 0.2293 0.057 Uiso 0.50 1 calc PR . .
H11L H 0.9038 0.4325 0.1760 0.057 Uiso 0.50 1 calc PR . .
C120 C 0.9565(12) 0.471(2) 0.3009(12) 0.076(9) Uani 0.50 1 d PD . .
H12D H 0.9897 0.4387 0.2822 0.115 Uiso 0.50 1 calc PR . .
H12E H 0.9399 0.4328 0.3305 0.115 Uiso 0.50 1 calc PR . .
H12F H 0.9753 0.5250 0.3195 0.115 Uiso 0.50 1 calc PR . .
O9 O 0.8962(6) 0.5702(11) 0.2253(6) 0.042(3) Uani 0.50 1 d P . .
H9 H 0.8748 0.6076 0.2425 0.063 Uiso 0.50 1 calc PR . .
C121 C 0.4953(9) 0.3877(11) 0.8092(8) 0.108(3) Uani 1 1 d D . .
H121 H 0.5291 0.4147 0.7868 0.129 Uiso 1 1 calc R . .
C122 C 0.4362(8) 0.3455(13) 0.7720(9) 0.108(3) Uani 1 1 d D . .
H12G H 0.4125 0.3071 0.7968 0.161 Uiso 1 1 calc R . .
H12H H 0.4513 0.3101 0.7404 0.161 Uiso 1 1 calc R . .
H12I H 0.4074 0.3929 0.7554 0.161 Uiso 1 1 calc R . .
C123 C 0.5188(9) 0.3099(11) 0.8527(8) 0.108(3) Uani 1 1 d D . .
H12J H 0.4919 0.2570 0.8437 0.161 Uiso 1 1 calc R . .
H12K H 0.5150 0.3289 0.8928 0.161 Uiso 1 1 calc R . .
H12L H 0.5640 0.2955 0.8484 0.161 Uiso 1 1 calc R . .
O10 O 0.4659(6) 0.4502(9) 0.8535(6) 0.108(3) Uani 1 1 d . . .
H10 H 0.4877 0.4460 0.8863 0.161 Uiso 1 1 calc R . .

loop_
_atom_site_aniso_label
_atom_site_aniso_U_11
_atom_site_aniso_U_22
_atom_site_aniso_U_33
_atom_site_aniso_U_23
_atom_site_aniso_U_13
_atom_site_aniso_U_12
Ag1 0.0623(6) 0.0738(6) 0.0484(5) -0.0019(5) 0.0340(4) 0.0032(5)
Ag2 0.0621(6) 0.0979(8) 0.0479(5) -0.0004(6) 0.0331(4) -0.0055(6)
S1 0.0244(10) 0.0258(12) 0.0421(13) -0.0099(10) 0.0001(10) 0.0018(9)
C1 0.021(4) 0.024(5) 0.027(4) 0.000(4) 0.001(4) 0.006(3)
C2 0.027(4) 0.026(5) 0.029(4) 0.005(4) 0.012(4) 0.003(4)
C3 0.024(4) 0.022(5) 0.029(4) 0.004(4) -0.009(4) 0.005(3)
C4 0.029(5) 0.031(6) 0.042(5) -0.010(5) -0.001(4) 0.001(4)
C5 0.030(5) 0.029(5) 0.059(6) 0.008(4) 0.016(5) 0.003(4)
C6 0.018(4) 0.032(5) 0.045(5) 0.005(4) 0.003(4) -0.002(4)
O1 0.018(3) 0.035(3) 0.033(3) 0.004(3) 0.003(2) 0.000(3)
C7 0.038(5) 0.070(7) 0.030(5) 0.006(6) 0.009(4) 0.011(6)
C8 0.038(5) 0.037(6) 0.039(5) 0.004(4) 0.015(4) 0.009(4)
C9 0.035(5) 0.075(8) 0.046(6) 0.023(7) 0.005(5) 0.010(6)
C10 0.061(8) 0.061(8) 0.044(6) 0.012(6) 0.022(6) -0.001(6)
N1 0.039(6) 0.121(12) 0.088(8) 0.012(8) 0.033(6) 0.009(6)
C11 0.022(5) 0.038(6) 0.086(9) 0.008(6) 0.002(5) -0.001(4)
C12 0.031(6) 0.092(10) 0.061(8) 0.029(7) -0.004(5) -0.020(6)
C13 0.075(10) 0.041(8) 0.30(3) -0.014(13) 0.110(15) 0.012(8)
C14 0.053(7) 0.078(9) 0.048(7) 0.008(6) 0.009(6) 0.002(6)
S2 0.0272(11) 0.0219(12) 0.0557(15) 0.0113(11) -0.0046(11) -0.0001(9)
C16 0.031(5) 0.015(4) 0.040(5) 0.003(4) -0.005(4) -0.002(4)
C17 0.036(5) 0.012(4) 0.023(4) 0.002(3) 0.011(4) -0.007(3)
C18 0.027(4) 0.015(4) 0.022(4) -0.008(3) 0.000(3) 0.001(3)
C19 0.029(4) 0.018(4) 0.038(5) -0.003(4) 0.011(4) -0.006(4)
C20 0.035(5) 0.018(4) 0.030(5) 0.005(4) 0.008(4) -0.002(4)
C21 0.023(4) 0.026(5) 0.021(4) 0.006(3) 0.001(3) 0.003(3)
O2 0.027(3) 0.018(3) 0.039(3) 0.005(3) 0.016(3) -0.001(2)
C22 0.046(6) 0.039(6) 0.042(6) -0.012(5) 0.026(5) -0.007(5)
C23 0.029(5) 0.046(6) 0.046(6) -0.001(5) 0.006(4) -0.007(5)
C24 0.037(6) 0.056(7) 0.061(7) 0.009(6) 0.029(5) 0.000(5)
C25 0.069(9) 0.057(8) 0.098(10) 0.016(8) 0.051(8) 0.009(7)
N2 0.059 0.058 0.093 0.000 0.040 0.009
C26 0.084(5) 0.071(5) 0.094(6) 0.015(4) 0.056(5) 0.000(4)
C27 0.084(5) 0.071(5) 0.094(6) 0.015(4) 0.056(5) 0.000(4)
C28 0.084(5) 0.071(5) 0.094(6) 0.015(4) 0.056(5) 0.000(4)
C29 0.084(5) 0.071(5) 0.094(6) 0.015(4) 0.056(5) 0.000(4)
S3 0.0495(14) 0.0174(11) 0.0259(11) -0.0024(9) 0.0048(10) -0.0096(10)
C30 0.035(5) 0.027(5) 0.021(4) 0.004(4) -0.002(4) 0.003(4)
C31 0.035(4) 0.017(4) 0.017(4) -0.001(3) 0.001(3) 0.002(4)
C32 0.021(4) 0.022(5) 0.026(4) 0.002(4) -0.009(4) 0.000(3)
C33 0.033(5) 0.020(5) 0.030(5) -0.001(4) 0.012(4) -0.002(4)
C34 0.032(4) 0.036(5) 0.018(4) 0.000(4) 0.001(4) -0.008(4)
C35 0.034(5) 0.024(5) 0.026(4) -0.005(4) 0.001(4) -0.011(4)
O3 0.041(3) 0.026(3) 0.020(3) 0.003(3) 0.007(3) -0.003(3)
C36 0.049(6) 0.041(5) 0.028(5) 0.012(4) 0.006(4) 0.001(5)
C37 0.056(6) 0.043(5) 0.035(5) 0.002(5) 0.018(5) -0.005(6)
C38 0.033(5) 0.095(10) 0.046(6) 0.006(7) 0.016(5) -0.005(6)
C39 0.054(7) 0.067(7) 0.050(6) 0.003(7) 0.024(6) -0.012(7)
N3 0.073(7) 0.092(8) 0.040(5) -0.022(6) 0.031(5) -0.007(7)
C40 0.055(6) 0.023(5) 0.027(4) -0.002(4) 0.017(4) -0.005(4)
C41 0.038(6) 0.074(9) 0.051(6) -0.011(6) 0.016(5) -0.016(6)
C42 0.146(14) 0.037(6) 0.046(6) -0.006(5) 0.063(8) -0.015(7)
C43 0.059(7) 0.046(7) 0.024(5) 0.000(4) 0.004(5) 0.007(5)
S4 0.0483(14) 0.0246(12) 0.0204(10) 0.0006(9) 0.0012(10) 0.0121(10)
C44 0.036(5) 0.007(4) 0.024(4) -0.002(3) 0.003(4) 0.006(3)
C45 0.034(5) 0.018(4) 0.023(4) -0.003(3) 0.014(4) 0.000(4)
C46 0.024(4) 0.016(4) 0.026(4) 0.004(3) 0.002(3) 0.005(3)
C47 0.034(5) 0.026(5) 0.019(4) -0.002(3) 0.006(4) 0.004(4)
C48 0.022(4) 0.014(4) 0.035(5) 0.002(3) 0.006(4) 0.004(3)
C49 0.025(4) 0.020(4) 0.024(4) 0.006(3) 0.007(4) 0.001(3)
O4 0.027(3) 0.024(3) 0.032(3) -0.002(3) 0.013(3) 0.006(3)
C50 0.050(6) 0.030(6) 0.071(8) -0.002(5) 0.031(6) -0.005(5)
C51 0.068(8) 0.041(7) 0.059(7) 0.006(5) 0.049(6) 0.007(6)
C52 0.079(9) 0.080(10) 0.031(6) -0.002(6) 0.021(6) 0.014(7)
C53 0.040(6) 0.060(7) 0.045(6) -0.007(5) 0.021(5) 0.009(5)
N4 0.048(5) 0.059(6) 0.063(6) -0.008(6) 0.027(5) 0.001(5)
C54 0.037(5) 0.040(5) 0.026(4) -0.009(4) 0.018(4) -0.009(4)
C55 0.047(7) 0.090(10) 0.048(7) -0.012(7) 0.026(6) 0.005(6)
C56 0.035(6) 0.072(8) 0.065(8) 0.000(7) 0.005(6) 0.019(6)
C57 0.075(9) 0.031(6) 0.080(9) -0.018(6) 0.035(7) -0.002(6)
S6 0.0378(12) 0.0250(12) 0.0232(10) 0.0022(9) -0.0008(9) -0.0103(10)
C58 0.030(4) 0.017(4) 0.023(4) -0.005(3) -0.001(4) -0.002(3)
C59 0.028(4) 0.022(4) 0.014(3) 0.007(3) 0.004(3) 0.005(3)
C60 0.026(4) 0.023(4) 0.027(4) 0.007(4) 0.002(4) -0.004(4)
C61 0.028(4) 0.012(4) 0.019(4) 0.002(3) 0.003(3) 0.001(3)
C62 0.036(5) 0.016(4) 0.025(4) 0.004(3) 0.005(4) 0.003(4)
C63 0.020(4) 0.021(4) 0.026(4) -0.004(3) 0.007(3) -0.004(3)
O5 0.020(3) 0.029(3) 0.032(3) 0.002(3) 0.010(3) -0.010(2)
C64 0.024(5) 0.050(6) 0.041(5) -0.004(5) 0.013(4) -0.012(4)
C65 0.030(5) 0.068(8) 0.054(7) 0.028(6) 0.015(5) 0.010(5)
C66 0.052(7) 0.071(9) 0.052(7) 0.010(6) 0.029(6) 0.013(6)
C67 0.045(6) 0.090(10) 0.052(7) 0.007(7) 0.033(6) -0.002(6)
N5 0.072(8) 0.108(10) 0.073(8) -0.015(8) 0.038(7) -0.011(8)
C68 0.070(4) 0.062(4) 0.050(3) 0.007(3) 0.027(3) -0.009(3)
C69 0.070(4) 0.062(4) 0.050(3) 0.007(3) 0.027(3) -0.009(3)
C70 0.070(4) 0.062(4) 0.050(3) 0.007(3) 0.027(3) -0.009(3)
C71 0.070(4) 0.062(4) 0.050(3) 0.007(3) 0.027(3) -0.009(3)
S5 0.0256(11) 0.0275(13) 0.0488(14) 0.0139(11) -0.0022(11) -0.0013(9)
C72 0.021(4) 0.026(5) 0.029(4) 0.003(4) 0.004(4) 0.002(3)
C73 0.024(4) 0.026(5) 0.037(5) -0.002(4) 0.006(4) -0.001(4)
C74 0.023(4) 0.022(5) 0.044(5) -0.009(4) 0.006(4) -0.007(4)
C75 0.018(4) 0.025(5) 0.044(5) 0.008(4) 0.001(4) -0.001(3)
C76 0.016(4) 0.027(5) 0.042(5) 0.000(4) -0.003(4) -0.001(3)
C77 0.019(4) 0.026(5) 0.037(5) 0.006(4) 0.000(4) 0.001(4)
O6 0.019(3) 0.026(4) 0.069(5) -0.001(3) 0.011(3) -0.004(3)
C78 0.050(6) 0.053(8) 0.063(7) -0.001(6) 0.023(6) -0.005(6)
C79 0.074(8) 0.047(7) 0.080(9) 0.007(7) 0.026(7) -0.018(7)
C80 0.066(8) 0.098(12) 0.090(10) -0.011(10) 0.043(8) -0.021(9)
C81 0.080(10) 0.054(7) 0.072(8) 0.008(7) 0.038(7) 0.009(8)
N6 0.046(6) 0.080(7) 0.082(7) 0.013(7) 0.036(5) -0.004(6)
C82 0.052(4) 0.086(6) 0.135(8) 0.028(5) 0.037(4) 0.012(4)
C83 0.052(4) 0.086(6) 0.135(8) 0.028(5) 0.037(4) 0.012(4)
C84 0.052(4) 0.086(6) 0.135(8) 0.028(5) 0.037(4) 0.012(4)
C85 0.052(4) 0.086(6) 0.135(8) 0.028(5) 0.037(4) 0.012(4)
S8 0.0261(11) 0.0301(13) 0.0531(15) -0.0150(11) -0.0002(11) -0.0012(10)
C86 0.022(4) 0.016(4) 0.040(5) -0.005(4) -0.005(4) 0.001(3)
C87 0.034(5) 0.014(4) 0.031(4) 0.006(4) 0.009(4) 0.005(4)
C88 0.022(4) 0.023(4) 0.028(4) 0.007(4) 0.008(4) 0.009(3)
C89 0.036(5) 0.017(4) 0.034(5) 0.006(4) 0.010(4) 0.008(4)
C90 0.028(4) 0.015(4) 0.025(4) -0.002(3) 0.013(4) 0.003(3)
C91 0.035(5) 0.023(4) 0.023(4) 0.006(3) 0.005(4) 0.005(4)
O7 0.042(4) 0.033(4) 0.033(3) -0.004(3) 0.009(3) 0.007(3)
C92 0.065(7) 0.051(7) 0.050(7) 0.002(6) 0.033(6) 0.012(6)
C93 0.033(5) 0.073(8) 0.042(6) 0.005(6) 0.014(5) 0.021(5)
C94 0.029(6) 0.098(11) 0.060(8) -0.005(7) -0.001(5) 0.006(6)
C95 0.062(8) 0.076(10) 0.067(8) 0.023(8) 0.017(7) 0.024(7)
N7 0.078(9) 0.120(12) 0.094(9) -0.036(9) 0.055(8) 0.013(8)
C96 0.038(5) 0.027(5) 0.037(5) -0.005(4) 0.014(4) 0.007(4)
C97 0.063(8) 0.095(10) 0.041(6) 0.005(7) 0.029(6) 0.026(7)
C98 0.057(7) 0.059(8) 0.063(7) -0.015(6) 0.033(6) 0.013(6)
C99 0.115(13) 0.046(8) 0.128(13) -0.031(8) 0.090(12) -0.015(8)
S7 0.0444(13) 0.0227(12) 0.0275(11) 0.0018(9) 0.0006(10) 0.0113(10)
C100 0.025(4) 0.018(4) 0.020(4) 0.001(3) -0.005(3) 0.001(3)
C101 0.035(4) 0.033(4) 0.015(3) 0.002(4) 0.009(3) 0.001(4)
C102 0.033(5) 0.019(5) 0.030(5) 0.002(4) -0.013(4) -0.004(4)
C103 0.035(5) 0.016(4) 0.020(4) 0.003(3) -0.001(4) 0.000(4)
C104 0.030(4) 0.017(4) 0.017(4) 0.002(3) 0.002(3) -0.002(3)
C105 0.024(4) 0.021(4) 0.023(4) 0.009(3) -0.005(4) 0.004(3)
O8 0.031(3) 0.029(3) 0.021(3) -0.003(3) 0.003(2) 0.003(3)
C106 0.028(4) 0.048(5) 0.031(4) -0.008(5) 0.002(4) 0.000(5)
C107 0.047(6) 0.046(5) 0.028(5) 0.008(5) 0.002(4) 0.008(5)
C108 0.035(5) 0.084(8) 0.031(5) -0.007(6) 0.008(4) -0.008(6)
C109 0.060(7) 0.049(6) 0.056(7) -0.016(6) 0.023(6) -0.002(6)
N8 0.071(7) 0.061(7) 0.039(5) -0.015(5) 0.022(5) -0.010(5)
C110 0.057(6) 0.021(5) 0.023(4) 0.009(3) 0.013(4) -0.001(4)
C111 0.073(8) 0.034(6) 0.026(5) 0.010(4) 0.008(5) 0.003(5)
C112 0.059(7) 0.042(6) 0.027(5) 0.001(4) 0.003(5) -0.001(5)
C113 0.049(6) 0.046(7) 0.045(6) 0.002(5) 0.013(5) -0.014(5)
B1 0.120(4) 0.132(5) 0.136(5) 0.019(4) 0.013(4) 0.008(4)
F1 0.120(4) 0.132(5) 0.136(5) 0.019(4) 0.013(4) 0.008(4)
F2 0.120(4) 0.132(5) 0.136(5) 0.019(4) 0.013(4) 0.008(4)
F3 0.120(4) 0.132(5) 0.136(5) 0.019(4) 0.013(4) 0.008(4)
F4 0.120(4) 0.132(5) 0.136(5) 0.019(4) 0.013(4) 0.008(4)
B2 0.145(6) 0.172(7) 0.213(8) -0.016(6) 0.046(6) 0.035(5)
F5 0.145(6) 0.172(7) 0.213(8) -0.016(6) 0.046(6) 0.035(5)
F6 0.145(6) 0.172(7) 0.213(8) -0.016(6) 0.046(6) 0.035(5)
F7 0.145(6) 0.172(7) 0.213(8) -0.016(6) 0.046(6) 0.035(5)
F8 0.145(6) 0.172(7) 0.213(8) -0.016(6) 0.046(6) 0.035(5)
C114 0.130(2) 0.150(3) 0.0782(15) -0.0136(19) -0.0268(15) -0.024(2)
Cl1 0.130(2) 0.150(3) 0.0782(15) -0.0136(19) -0.0268(15) -0.024(2)
Cl2 0.130(2) 0.150(3) 0.0782(15) -0.0136(19) -0.0268(15) -0.024(2)
Cl3 0.130(2) 0.150(3) 0.0782(15) -0.0136(19) -0.0268(15) -0.024(2)
C115 0.137(3) 0.156(3) 0.0940(19) -0.031(2) 0.0190(19) -0.022(2)
Cl4 0.137(3) 0.156(3) 0.0940(19) -0.031(2) 0.0190(19) -0.022(2)
Cl5 0.137(3) 0.156(3) 0.0940(19) -0.031(2) 0.0190(19) -0.022(2)
Cl6 0.137(3) 0.156(3) 0.0940(19) -0.031(2) 0.0190(19) -0.022(2)
C116 0.109 0.082 0.059 0.000 0.005 0.001
Cl7 0.104(3) 0.079(2) 0.0530(19) -0.0057(17) 0.0048(19) -0.002(2)
Cl8 0.091(4) 0.324(11) 0.101(4) -0.050(5) 0.001(3) 0.070(5)
Cl9 0.091 0.273 0.103 0.000 0.012 0.049
C117 0.047(6) 0.075(10) 0.033(5) -0.006(5) -0.011(5) 0.003(6)
Cl10 0.086(3) 0.134(4) 0.0436(17) 0.000(2) 0.0028(17) -0.032(3)
Cl11 0.097 0.140 0.049 0.002 0.000 0.000
Cl12 0.056(2) 0.243(7) 0.060(2) 0.004(3) -0.0288(18) -0.016(3)
C118 0.067(16) 0.044(13) 0.046(13) -0.014(11) -0.019(12) 0.007(11)
C119 0.023(9) 0.049(12) 0.042(10) -0.024(9) 0.001(8) -0.009(9)
C120 0.053(16) 0.08(2) 0.09(2) -0.040(17) -0.003(15) 0.013(14)
O9 0.036(7) 0.057(10) 0.032(7) -0.018(7) -0.006(6) -0.003(7)
C121 0.099(6) 0.085(5) 0.135(8) -0.030(5) -0.005(5) -0.006(4)
C122 0.099(6) 0.085(5) 0.135(8) -0.030(5) -0.005(5) -0.006(4)
C123 0.099(6) 0.085(5) 0.135(8) -0.030(5) -0.005(5) -0.006(4)
O10 0.099(6) 0.085(5) 0.135(8) -0.030(5) -0.005(5) -0.006(4)

loop_
_atom_type_symbol
_atom_type_description
_atom_type_scat_dispersion_real
_atom_type_scat_dispersion_imag
_atom_type_scat_source
C C 0.0033 0.0016 'International Tables Vol C Tables 4.2.6.8 and 6.1.1.4'
B B 0.0013 0.0007 'International Tables Vol C Tables 4.2.6.8 and 6.1.1.4'
N N 0.0061 0.0033 'International Tables Vol C Tables 4.2.6.8 and 6.1.1.4'
O O 0.0106 0.0060 'International Tables Vol C Tables 4.2.6.8 and 6.1.1.4'
F F 0.0171 0.0103 'International Tables Vol C Tables 4.2.6.8 and 6.1.1.4'
S S 0.1246 0.1234 'International Tables Vol C Tables 4.2.6.8 and 6.1.1.4'
Ag Ag -0.8971 1.1015 'International Tables Vol C Tables 4.2.6.8 and 6.1.1.4'
Cl Cl 0.1484 0.1585 'International Tables Vol C Tables 4.2.6.8 and 6.1.1.4'
H H 0.0000 0.0000 'International Tables Vol C Tables 4.2.6.8 and 6.1.1.4'

loop_
_geom_angle_atom_site_label_1
_geom_angle_atom_site_label_2
_geom_angle_atom_site_label_3
_geom_angle
_geom_angle_site_symmetry_1
_geom_angle_site_symmetry_3
_geom_angle_publ_flag
N8 Ag1 N4 129.6(4) . . ?
N8 Ag1 N6 95.4(4) . . ?
N4 Ag1 N6 106.9(4) . . ?
N8 Ag1 N2 117.8(4) . . ?
N4 Ag1 N2 87.7(4) . . ?
N6 Ag1 N2 121.8(4) . . ?
N5 Ag2 N3 124.5(5) 1_456 . ?
N5 Ag2 N1 109.3(5) 1_456 . ?
N3 Ag2 N1 102.3(4) . . ?
N5 Ag2 N7 100.3(5) 1_456 1_456 ?
N3 Ag2 N7 112.6(5) . 1_456 ?
N1 Ag2 N7 106.9(5) . 1_456 ?
C46 S1 C1 108.4(4) . . ?
C6 C1 C2 120.7(8) . . ?
C6 C1 S1 116.0(7) . . ?
C2 C1 S1 122.7(6) . . ?
O1 C2 C3 121.0(8) . . ?
O1 C2 C1 119.7(8) . . ?
C3 C2 C1 119.3(7) . . ?
C2 C3 C4 118.4(8) . . ?
C2 C3 S2 124.8(7) . . ?
C4 C3 S2 116.3(7) . . ?
C5 C4 C3 122.5(9) . . ?
C5 C4 H4 118.7 . . ?
C3 C4 H4 118.7 . . ?
C4 C5 C6 117.9(8) . . ?
C4 C5 C11 123.0(9) . . ?
C6 C5 C11 119.0(9) . . ?
C1 C6 C5 121.2(9) . . ?
C1 C6 H6 119.4 . . ?
C5 C6 H6 119.4 . . ?
C2 O1 C7 114.1(7) . . ?
O1 C7 C8 106.7(8) . . ?
O1 C7 H7A 110.4 . . ?
C8 C7 H7A 110.4 . . ?
O1 C7 H7B 110.4 . . ?
C8 C7 H7B 110.4 . . ?
H7A C7 H7B 108.6 . . ?
C9 C8 C7 111.0(8) . . ?
C9 C8 H8A 109.4 . . ?
C7 C8 H8A 109.4 . . ?
C9 C8 H8B 109.4 . . ?
C7 C8 H8B 109.4 . . ?
H8A C8 H8B 108.0 . . ?
C8 C9 C10 110.7(9) . . ?
C8 C9 H9A 109.5 . . ?
C10 C9 H9A 109.5 . . ?
C8 C9 H9B 109.5 . . ?
C10 C9 H9B 109.5 . . ?
H9A C9 H9B 108.1 . . ?
N1 C10 C9 173.3(17) . . ?
C10 N1 Ag2 156.5(13) . . ?
C14 C11 C13 113.4(13) . . ?
C14 C11 C5 112.4(9) . . ?
C13 C11 C5 110.8(9) . . ?
C14 C11 C12 105.0(9) . . ?
C13 C11 C12 107.6(12) . . ?
C5 C11 C12 107.2(10) . . ?
C11 C12 H12A 109.5 . . ?
C11 C12 H12B 109.5 . . ?
H12A C12 H12B 109.5 . . ?
C11 C12 H12C 109.5 . . ?
H12A C12 H12C 109.5 . . ?
H12B C12 H12C 109.5 . . ?
C11 C13 H13A 109.5 . . ?
C11 C13 H13B 109.5 . . ?
H13A C13 H13B 109.5 . . ?
C11 C13 H13C 109.5 . . ?
H13A C13 H13C 109.5 . . ?
H13B C13 H13C 109.5 . . ?
C11 C14 H14A 109.5 . . ?
C11 C14 H14B 109.5 . . ?
H14A C14 H14B 109.5 . . ?
C11 C14 H14C 109.5 . . ?
H14A C14 H14C 109.5 . . ?
H14B C14 H14C 109.5 . . ?
C3 S2 C16 106.8(4) . . ?
C17 C16 C21 120.3(8) . . ?
C17 C16 S2 121.8(7) . . ?
C21 C16 S2 117.4(7) . . ?
C16 C17 O2 121.2(8) . . ?
C16 C17 C18 119.2(8) . . ?
O2 C17 C18 119.6(7) . . ?
C19 C18 C17 120.4(8) . . ?
C19 C18 S3 117.2(6) . . ?
C17 C18 S3 122.2(6) . . ?
C18 C19 C20 120.9(8) . . ?
C18 C19 H19 119.5 . . ?
C20 C19 H19 119.5 . . ?
C21 C20 C19 117.3(8) . . ?
C21 C20 C26 121.0(10) . . ?
C19 C20 C26 121.6(10) . . ?
C20 C21 C16 121.7(8) . . ?
C20 C21 H21 119.1 . . ?
C16 C21 H21 119.1 . . ?
C17 O2 C22 113.3(7) . . ?
O2 C22 C23 107.5(9) . . ?
O2 C22 H22A 110.2 . . ?
C23 C22 H22A 110.2 . . ?
O2 C22 H22B 110.2 . . ?
C23 C22 H22B 110.2 . . ?
H22A C22 H22B 108.5 . . ?
C24 C23 C22 111.3(9) . . ?
C24 C23 H23A 109.4 . . ?
C22 C23 H23A 109.4 . . ?
C24 C23 H23B 109.4 . . ?
C22 C23 H23B 109.4 . . ?
H23A C23 H23B 108.0 . . ?
C25 C24 C23 110.2(10) . . ?
C25 C24 H24A 109.6 . . ?
C23 C24 H24A 109.6 . . ?
C25 C24 H24B 109.6 . . ?
C23 C24 H24B 109.6 . . ?
H24A C24 H24B 108.1 . . ?
N2 C25 C24 171.1(17) . . ?
C25 N2 Ag1 141.5(11) . . ?
C28 C26 C27 112.2(14) . . ?
C28 C26 C20 111.5(12) . . ?
C27 C26 C20 108.1(12) . . ?
C28 C26 C29 106.6(14) . . ?
C27 C26 C29 108.3(13) . . ?
C20 C26 C29 110.1(12) . . ?
C26 C27 H27A 109.5 . . ?
C26 C27 H27B 109.5 . . ?
H27A C27 H27B 109.5 . . ?
C26 C27 H27C 109.5 . . ?
H27A C27 H27C 109.5 . . ?
H27B C27 H27C 109.5 . . ?
C26 C28 H28A 109.5 . . ?
C26 C28 H28B 109.5 . . ?
H28A C28 H28B 109.5 . . ?
C26 C28 H28C 109.5 . . ?
H28A C28 H28C 109.5 . . ?
H28B C28 H28C 109.5 . . ?
C26 C29 H29A 109.5 . . ?
C26 C29 H29B 109.5 . . ?
H29A C29 H29B 109.5 . . ?
C26 C29 H29C 109.5 . . ?
H29A C29 H29C 109.5 . . ?
H29B C29 H29C 109.5 . . ?
C18 S3 C30 107.5(4) . . ?
C35 C30 C31 120.2(8) . . ?
C35 C30 S3 116.7(7) . . ?
C31 C30 S3 122.4(7) . . ?
O3 C31 C32 120.4(8) . . ?
O3 C31 C30 120.7(8) . . ?
C32 C31 C30 118.8(7) . . ?
C31 C32 C33 120.2(8) . . ?
C31 C32 S4 123.8(7) . . ?
C33 C32 S4 114.7(6) . . ?
C34 C33 C32 120.7(8) . . ?
C34 C33 H33 119.7 . . ?
C32 C33 H33 119.7 . . ?
C33 C34 C35 118.0(7) . . ?
C33 C34 C40 122.8(9) . . ?
C35 C34 C40 119.2(9) . . ?
C30 C35 C34 122.0(9) . . ?
C30 C35 H35 119.0 . . ?
C34 C35 H35 119.0 . . ?
C31 O3 C36 114.2(7) . . ?
O3 C36 C37 105.5(8) . . ?
O3 C36 H36A 110.6 . . ?
C37 C36 H36A 110.6 . . ?
O3 C36 H36B 110.6 . . ?
C37 C36 H36B 110.6 . . ?
H36A C36 H36B 108.8 . . ?
C38 C37 C36 112.2(9) . . ?
C38 C37 H37A 109.2 . . ?
C36 C37 H37A 109.2 . . ?
C38 C37 H37B 109.2 . . ?
C36 C37 H37B 109.2 . . ?
H37A C37 H37B 107.9 . . ?
C39 C38 C37 113.9(10) . . ?
C39 C38 H38A 108.8 . . ?
C37 C38 H38A 108.8 . . ?
C39 C38 H38B 108.8 . . ?
C37 C38 H38B 108.8 . . ?
H38A C38 H38B 107.7 . . ?
N3 C39 C38 174.9(17) . . ?
C39 N3 Ag2 164.6(10) . . ?
C42 C40 C34 111.2(8) . . ?
C42 C40 C43 110.8(10) . . ?
C34 C40 C43 107.9(8) . . ?
C42 C40 C41 111.1(10) . . ?
C34 C40 C41 109.5(8) . . ?
C43 C40 C41 106.2(8) . . ?
C40 C41 H41A 109.5 . . ?
C40 C41 H41B 109.5 . . ?
H41A C41 H41B 109.5 . . ?
C40 C41 H41C 109.5 . . ?
H41A C41 H41C 109.5 . . ?
H41B C41 H41C 109.5 . . ?
C40 C42 H42A 109.5 . . ?
C40 C42 H42B 109.5 . . ?
H42A C42 H42B 109.5 . . ?
C40 C42 H42C 109.5 . . ?
H42A C42 H42C 109.5 . . ?
H42B C42 H42C 109.5 . . ?
C40 C43 H43A 109.5 . . ?
C40 C43 H43B 109.5 . . ?
H43A C43 H43B 109.5 . . ?
C40 C43 H43C 109.5 . . ?
H43A C43 H43C 109.5 . . ?
H43B C43 H43C 109.5 . . ?
C32 S4 C44 108.1(4) . . ?
C45 C44 C49 120.9(7) . . ?
C45 C44 S4 121.4(6) . . ?
C49 C44 S4 117.1(6) . . ?
C44 C45 O4 120.0(7) . . ?
C44 C45 C46 118.8(7) . . ?
O4 C45 C46 121.2(8) . . ?
C47 C46 C45 119.0(8) . . ?
C47 C46 S1 117.6(6) . . ?
C45 C46 S1 123.0(6) . . ?
C48 C47 C46 122.8(8) . . ?
C48 C47 H47 118.6 . . ?
C46 C47 H47 118.6 . . ?
C47 C48 C49 117.2(8) . . ?
C47 C48 C54 120.0(8) . . ?
C49 C48 C54 122.7(7) . . ?
C48 C49 C44 121.2(8) . . ?
C48 C49 H49 119.4 . . ?
C44 C49 H49 119.4 . . ?
C45 O4 C50 112.9(7) . . ?
O4 C50 C51 105.3(8) . . ?
O4 C50 H50A 110.7 . . ?
C51 C50 H50A 110.7 . . ?
O4 C50 H50B 110.7 . . ?
C51 C50 H50B 110.7 . . ?
H50A C50 H50B 108.8 . . ?
C52 C51 C50 118.0(10) . . ?
C52 C51 H51A 107.8 . . ?
C50 C51 H51A 107.8 . . ?
C52 C51 H51B 107.8 . . ?
C50 C51 H51B 107.8 . . ?
H51A C51 H51B 107.1 . . ?
C51 C52 C53 112.2(10) . . ?
C51 C52 H52A 109.2 . . ?
C53 C52 H52A 109.2 . . ?
C51 C52 H52B 109.2 . . ?
C53 C52 H52B 109.2 . . ?
H52A C52 H52B 107.9 . . ?
N4 C53 C52 176.8(13) . . ?
C53 N4 Ag1 170.0(9) . . ?
C57 C54 C56 110.8(10) . . ?
C57 C54 C48 109.0(8) . . ?
C56 C54 C48 111.4(8) . . ?
C57 C54 C55 112.1(9) . . ?
C56 C54 C55 105.9(9) . . ?
C48 C54 C55 107.6(8) . . ?
C54 C55 H55A 109.5 . . ?
C54 C55 H55B 109.5 . . ?
H55A C55 H55B 109.5 . . ?
C54 C55 H55C 109.5 . . ?
H55A C55 H55C 109.5 . . ?
H55B C55 H55C 109.5 . . ?
C54 C56 H56A 109.5 . . ?
C54 C56 H56B 109.5 . . ?
H56A C56 H56B 109.5 . . ?
C54 C56 H56C 109.5 . . ?
H56A C56 H56C 109.5 . . ?
H56B C56 H56C 109.5 . . ?
C54 C57 H57A 109.5 . . ?
C54 C57 H57B 109.5 . . ?
H57A C57 H57B 109.5 . . ?
C54 C57 H57C 109.5 . . ?
H57A C57 H57C 109.5 . . ?
H57B C57 H57C 109.5 . . ?
C102 S6 C58 106.7(4) . . ?
C59 C58 C63 120.4(7) . . ?
C59 C58 S6 121.4(6) . . ?
C63 C58 S6 116.9(6) . . ?
O5 C59 C60 120.8(7) . . ?
O5 C59 C58 120.7(7) . . ?
C60 C59 C58 118.3(7) . . ?
C59 C60 C61 120.5(8) . . ?
C59 C60 S5 122.2(6) . . ?
C61 C60 S5 117.0(6) . . ?
C60 C61 C62 122.0(7) . . ?
C60 C61 H61 119.0 . . ?
C62 C61 H61 119.0 . . ?
C63 C62 C61 116.1(8) . . ?
C63 C62 C68 121.3(9) . . ?
C61 C62 C68 122.6(8) . . ?
C62 C63 C58 122.6(8) . . ?
C62 C63 H63 118.7 . . ?
C58 C63 H63 118.7 . . ?
C59 O5 C64 115.3(7) . . ?
O5 C64 C65 105.2(9) . . ?
O5 C64 H64A 110.7 . . ?
C65 C64 H64A 110.7 . . ?
O5 C64 H64B 110.7 . . ?
C65 C64 H64B 110.7 . . ?
H64A C64 H64B 108.8 . . ?
C64 C65 C66 111.2(10) . . ?
C64 C65 H65A 109.4 . . ?
C66 C65 H65A 109.4 . . ?
C64 C65 H65B 109.4 . . ?
C66 C65 H65B 109.4 . . ?
H65A C65 H65B 108.0 . . ?
C67 C66 C65 108.0(11) . . ?
C67 C66 H66A 110.1 . . ?
C65 C66 H66A 110.1 . . ?
C67 C66 H66B 110.1 . . ?
C65 C66 H66B 110.1 . . ?
H66A C66 H66B 108.4 . . ?
N5 C67 C66 173.4(15) . . ?
C67 N5 Ag2 173.2(13) . 1_654 ?
C62 C68 C69 108.5(10) . . ?
C62 C68 C71 111.7(10) . . ?
C69 C68 C71 101.9(11) . . ?
C62 C68 C70 111.3(10) . . ?
C69 C68 C70 113.4(11) . . ?
C71 C68 C70 109.6(10) . . ?
C68 C69 H69A 109.5 . . ?
C68 C69 H69B 109.5 . . ?
H69A C69 H69B 109.5 . . ?
C68 C69 H69C 109.5 . . ?
H69A C69 H69C 109.5 . . ?
H69B C69 H69C 109.5 . . ?
C68 C70 H70A 109.5 . . ?
C68 C70 H70B 109.5 . . ?
H70A C70 H70B 109.5 . . ?
C68 C70 H70C 109.5 . . ?
H70A C70 H70C 109.5 . . ?
H70B C70 H70C 109.5 . . ?
C68 C71 H71A 109.5 . . ?
C68 C71 H71B 109.5 . . ?
H71A C71 H71B 109.5 . . ?
C68 C71 H71C 109.5 . . ?
H71A C71 H71C 109.5 . . ?
H71B C71 H71C 109.5 . . ?
C72 S5 C60 107.1(4) . . ?
C73 C72 C77 119.9(8) . . ?
C73 C72 S5 123.0(7) . . ?
C77 C72 S5 116.0(7) . . ?
O6 C73 C72 122.3(8) . . ?
O6 C73 C74 118.4(8) . . ?
C72 C73 C74 119.2(8) . . ?
C75 C74 C73 119.3(8) . . ?
C75 C74 S8 116.6(7) . . ?
C73 C74 S8 123.1(7) . . ?
C74 C75 C76 122.9(8) . . ?
C74 C75 H75 118.6 . . ?
C76 C75 H75 118.6 . . ?
C77 C76 C75 116.6(8) . . ?
C77 C76 C82 121.5(10) . . ?
C75 C76 C82 121.8(10) . . ?
C76 C77 C72 122.0(8) . . ?
C76 C77 H77 119.0 . . ?
C72 C77 H77 119.0 . . ?
C73 O6 C78 113.1(7) . . ?
O6 C78 C79 101.0(9) . . ?
O6 C78 H78A 111.6 . . ?
C79 C78 H78A 111.6 . . ?
O6 C78 H78B 111.6 . . ?
C79 C78 H78B 111.6 . . ?
H78A C78 H78B 109.4 . . ?
C80 C79 C78 107.9(11) . . ?
C80 C79 H79A 110.1 . . ?
C78 C79 H79A 110.1 . . ?
C80 C79 H79B 110.1 . . ?
C78 C79 H79B 110.1 . . ?
H79A C79 H79B 108.4 . . ?
C79 C80 C81 108.5(13) . . ?
C79 C80 H80A 110.0 . . ?
C81 C80 H80A 110.0 . . ?
C79 C80 H80B 110.0 . . ?
C81 C80 H80B 110.0 . . ?
H80A C80 H80B 108.4 . . ?
N6 C81 C80 175.2(16) . . ?
C81 N6 Ag1 169.3(13) . . ?
C85 C82 C83 117.4(15) . . ?
C85 C82 C76 110.5(12) . . ?
C83 C82 C76 115.1(13) . . ?
C85 C82 C84 104.6(14) . . ?
C83 C82 C84 102.8(13) . . ?
C76 C82 C84 104.8(13) . . ?
C82 C83 H83A 109.5 . . ?
C82 C83 H83B 109.5 . . ?
H83A C83 H83B 109.5 . . ?
C82 C83 H83C 109.5 . . ?
H83A C83 H83C 109.5 . . ?
H83B C83 H83C 109.5 . . ?
C82 C84 H84A 109.5 . . ?
C82 C84 H84B 109.5 . . ?
H84A C84 H84B 109.5 . . ?
C82 C84 H84C 109.5 . . ?
H84A C84 H84C 109.5 . . ?
H84B C84 H84C 109.5 . . ?
C82 C85 H85A 109.5 . . ?
C82 C85 H85B 109.5 . . ?
H85A C85 H85B 109.5 . . ?
C82 C85 H85C 109.5 . . ?
H85A C85 H85C 109.5 . . ?
H85B C85 H85C 109.5 . . ?
C86 S8 C74 107.4(4) . . ?
C91 C86 C87 119.7(8) . . ?
C91 C86 S8 117.1(7) . . ?
C87 C86 S8 123.0(7) . . ?
C88 C87 O7 120.8(8) . . ?
C88 C87 C86 118.9(8) . . ?
O7 C87 C86 120.3(8) . . ?
C87 C88 C89 121.6(8) . . ?
C87 C88 S7 123.3(6) . . ?
C89 C88 S7 114.7(6) . . ?
C90 C89 C88 120.0(8) . . ?
C90 C89 H89 120.0 . . ?
C88 C89 H89 120.0 . . ?
C89 C90 C91 118.0(7) . . ?
C89 C90 C96 122.4(8) . . ?
C91 C90 C96 119.7(8) . . ?
C86 C91 C90 121.8(8) . . ?
C86 C91 H91 119.1 . . ?
C90 C91 H91 119.1 . . ?
C87 O7 C92 114.6(7) . . ?
O7 C92 C93 104.4(10) . . ?
O7 C92 H92A 110.9 . . ?
C93 C92 H92A 110.9 . . ?
O7 C92 H92B 110.9 . . ?
C93 C92 H92B 110.9 . . ?
H92A C92 H92B 108.9 . . ?
C94 C93 C92 106.9(11) . . ?
C94 C93 H93A 110.3 . . ?
C92 C93 H93A 110.3 . . ?
C94 C93 H93B 110.3 . . ?
C92 C93 H93B 110.3 . . ?
H93A C93 H93B 108.6 . . ?
C93 C94 C95 108.9(12) . . ?
C93 C94 H94A 109.9 . . ?
C95 C94 H94A 109.9 . . ?
C93 C94 H94B 109.9 . . ?
C95 C94 H94B 109.9 . . ?
H94A C94 H94B 108.3 . . ?
N7 C95 C94 177.2(16) . . ?
C95 N7 Ag2 156.3(15) . 1_654 ?
C98 C96 C97 109.1(10) . . ?
C98 C96 C90 109.5(8) . . ?
C97 C96 C90 108.9(8) . . ?
C98 C96 C99 105.0(11) . . ?
C97 C96 C99 115.9(11) . . ?
C90 C96 C99 108.4(8) . . ?
C96 C97 H97A 109.5 . . ?
C96 C97 H97B 109.5 . . ?
H97A C97 H97B 109.5 . . ?
C96 C97 H97C 109.5 . . ?
H97A C97 H97C 109.5 . . ?
H97B C97 H97C 109.5 . . ?
C96 C98 H98A 109.5 . . ?
C96 C98 H98B 109.5 . . ?
H98A C98 H98B 109.5 . . ?
C96 C98 H98C 109.5 . . ?
H98A C98 H98C 109.5 . . ?
H98B C98 H98C 109.5 . . ?
C96 C99 H99A 109.5 . . ?
C96 C99 H99B 109.5 . . ?
H99A C99 H99B 109.5 . . ?
C96 C99 H99C 109.5 . . ?
H99A C99 H99C 109.5 . . ?
H99B C99 H99C 109.5 . . ?
C100 S7 C88 107.5(4) . . ?
C101 C100 C105 119.9(8) . . ?
C101 C100 S7 122.3(7) . . ?
C105 C100 S7 117.7(6) . . ?
O8 C101 C100 122.7(9) . . ?
O8 C101 C102 118.7(8) . . ?
C100 C101 C102 118.5(7) . . ?
C103 C102 C101 119.4(8) . . ?
C103 C102 S6 118.4(7) . . ?
C101 C102 S6 121.7(7) . . ?
C102 C103 C104 122.6(8) . . ?
C102 C103 H103 118.7 . . ?
C104 C103 H103 118.7 . . ?
C105 C104 C103 115.6(7) . . ?
C105 C104 C110 124.4(7) . . ?
C103 C104 C110 120.0(7) . . ?
C104 C105 C100 123.9(8) . . ?
C104 C105 H105 118.0 . . ?
C100 C105 H105 118.0 . . ?
C101 O8 C106 113.6(6) . . ?
O8 C106 C107 105.8(7) . . ?
O8 C106 H10A 110.6 . . ?
C107 C106 H10A 110.6 . . ?
O8 C106 H10B 110.6 . . ?
C107 C106 H10B 110.6 . . ?
H10A C106 H10B 108.7 . . ?
C108 C107 C106 111.6(8) . . ?
C108 C107 H10C 109.3 . . ?
C106 C107 H10C 109.3 . . ?
C108 C107 H10D 109.3 . . ?
C106 C107 H10D 109.3 . . ?
H10C C107 H10D 108.0 . . ?
C109 C108 C107 113.3(9) . . ?
C109 C108 H10E 108.9 . . ?
C107 C108 H10E 108.9 . . ?
C109 C108 H10F 108.9 . . ?
C107 C108 H10F 108.9 . . ?
H10E C108 H10F 107.7 . . ?
N8 C109 C108 173.1(15) . . ?
C109 N8 Ag1 157.5(11) . . ?
C113 C110 C104 110.3(8) . . ?
C113 C110 C112 109.2(8) . . ?
C104 C110 C112 108.8(8) . . ?
C113 C110 C111 108.2(8) . . ?
C104 C110 C111 111.6(7) . . ?
C112 C110 C111 108.7(8) . . ?
C110 C111 H11A 109.5 . . ?
C110 C111 H11B 109.5 . . ?
H11A C111 H11B 109.5 . . ?
C110 C111 H11C 109.5 . . ?
H11A C111 H11C 109.5 . . ?
H11B C111 H11C 109.5 . . ?
C110 C112 H11D 109.5 . . ?
C110 C112 H11E 109.5 . . ?
H11D C112 H11E 109.5 . . ?
C110 C112 H11F 109.5 . . ?
H11D C112 H11F 109.5 . . ?
H11E C112 H11F 109.5 . . ?
C110 C113 H11G 109.5 . . ?
C110 C113 H11H 109.5 . . ?
H11G C113 H11H 109.5 . . ?
C110 C113 H11I 109.5 . . ?
H11G C113 H11I 109.5 . . ?
H11H C113 H11I 109.5 . . ?
F4 B1 F2 104(3) . . ?
F4 B1 F3 111(3) . . ?
F2 B1 F3 116(3) . . ?
F4 B1 F1 113(2) . . ?
F2 B1 F1 104(2) . . ?
F3 B1 F1 109(2) . . ?
F8 B2 F6 110.8(16) . . ?
F8 B2 F7 107.1(15) . . ?
F6 B2 F7 111.7(16) . . ?
F8 B2 F5 116.5(17) . . ?
F6 B2 F5 105.6(14) . . ?
F7 B2 F5 105.1(14) . . ?
Cl3 C114 Cl2 109.9(15) . . ?
Cl3 C114 Cl1 113.3(14) . . ?
Cl2 C114 Cl1 106.3(10) . . ?
Cl3 C114 H114 109.1 . . ?
Cl2 C114 H114 109.1 . . ?
Cl1 C114 H114 109.1 . . ?
Cl4 C115 Cl6 114.3(14) . . ?
Cl4 C115 Cl5 106.5(13) . . ?
Cl6 C115 Cl5 96.8(12) . . ?
Cl4 C115 H115 112.7 . . ?
Cl6 C115 H115 112.7 . . ?
Cl5 C115 H115 112.7 . . ?
Cl8 C116 Cl7 115.4(10) . . ?
Cl8 C116 Cl9 112.5(11) . . ?
Cl7 C116 Cl9 107.0(9) . . ?
Cl8 C116 H116 107.2 . . ?
Cl7 C116 H116 107.2 . . ?
Cl9 C116 H116 107.2 . . ?
Cl12 C117 Cl11 113.0(8) . . ?
Cl12 C117 Cl10 112.6(7) . . ?
Cl11 C117 Cl10 112.3(6) . . ?
Cl12 C117 H117 106.1 . . ?
Cl11 C117 H117 106.1 . . ?
Cl10 C117 H117 106.1 . . ?
O9 C118 C119 107.8(17) . . ?
O9 C118 C120 125(2) . . ?
C119 C118 C120 111.7(18) . . ?
O9 C118 H118 103.3 . . ?
C119 C118 H118 103.3 . . ?
C120 C118 H118 103.3 . . ?
C118 C119 H11J 109.5 . . ?
C118 C119 H11K 109.5 . . ?
H11J C119 H11K 109.5 . . ?
C118 C119 H11L 109.5 . . ?
H11J C119 H11L 109.5 . . ?
H11K C119 H11L 109.5 . . ?
C118 C120 H12D 109.5 . . ?
C118 C120 H12E 109.5 . . ?
H12D C120 H12E 109.5 . . ?
C118 C120 H12F 109.5 . . ?
H12D C120 H12F 109.5 . . ?
H12E C120 H12F 109.5 . . ?
C118 O9 H9 109.5 . . ?
C122 C121 O10 105.3(15) . . ?
C122 C121 C123 102.8(14) . . ?
O10 C121 C123 98.4(14) . . ?
C122 C121 H121 116.0 . . ?
O10 C121 H121 116.0 . . ?
C123 C121 H121 116.0 . . ?
C121 C122 H12G 109.5 . . ?
C121 C122 H12H 109.5 . . ?
H12G C122 H12H 109.5 . . ?
C121 C122 H12I 109.5 . . ?
H12G C122 H12I 109.5 . . ?
H12H C122 H12I 109.5 . . ?
C121 C123 H12J 109.5 . . ?
C121 C123 H12K 109.5 . . ?
H12J C123 H12K 109.5 . . ?
C121 C123 H12L 109.5 . . ?
H12J C123 H12L 109.5 . . ?
H12K C123 H12L 109.5 . . ?
C121 O10 H10 109.5 . . ?

loop_
_geom_bond_atom_site_label_1
_geom_bond_atom_site_label_2
_geom_bond_distance
_geom_bond_site_symmetry_2
_geom_bond_publ_flag
Ag1 N8 2.263(10) . ?
Ag1 N4 2.279(9) . ?
Ag1 N6 2.285(10) . ?
Ag1 N2 2.332(12) . ?
Ag2 N5 2.197(15) 1_456 ?
Ag2 N3 2.230(9) . ?
Ag2 N1 2.306(11) . ?
Ag2 N7 2.326(14) 1_456 ?
S1 C46 1.786(8) . ?
S1 C1 1.791(9) . ?
C1 C6 1.377(12) . ?
C1 C2 1.400(13) . ?
C2 O1 1.359(10) . ?
C2 C3 1.395(13) . ?
C3 C4 1.422(13) . ?
C3 S2 1.749(9) . ?
C4 C5 1.363(14) . ?
C4 H4 0.9500 . ?
C5 C6 1.407(14) . ?
C5 C11 1.535(14) . ?
C6 H6 0.9500 . ?
O1 C7 1.415(11) . ?
C7 C8 1.502(13) . ?
C7 H7A 0.9900 . ?
C7 H7B 0.9900 . ?
C8 C9 1.496(14) . ?
C8 H8A 0.9900 . ?
C8 H8B 0.9900 . ?
C9 C10 1.542(16) . ?
C9 H9A 0.9900 . ?
C9 H9B 0.9900 . ?
C10 N1 1.035(14) . ?
C11 C14 1.517(17) . ?
C11 C13 1.533(18) . ?
C11 C12 1.607(18) . ?
C12 H12A 0.9800 . ?
C12 H12B 0.9800 . ?
C12 H12C 0.9800 . ?
C13 H13A 0.9800 . ?
C13 H13B 0.9800 . ?
C13 H13C 0.9800 . ?
C14 H14A 0.9800 . ?
C14 H14B 0.9800 . ?
C14 H14C 0.9800 . ?
S2 C16 1.778(9) . ?
C16 C17 1.384(12) . ?
C16 C21 1.397(12) . ?
C17 O2 1.393(10) . ?
C17 C18 1.395(12) . ?
C18 C19 1.388(12) . ?
C18 S3 1.762(8) . ?
C19 C20 1.419(13) . ?
C19 H19 0.9500 . ?
C20 C21 1.386(12) . ?
C20 C26 1.549(16) . ?
C21 H21 0.9500 . ?
O2 C22 1.459(12) . ?
C22 C23 1.530(14) . ?
C22 H22A 0.9900 . ?
C22 H22B 0.9900 . ?
C23 C24 1.525(16) . ?
C23 H23A 0.9900 . ?
C23 H23B 0.9900 . ?
C24 C25 1.462(17) . ?
C24 H24A 0.9900 . ?
C24 H24B 0.9900 . ?
C25 N2 1.138(17) . ?
C26 C28 1.45(2) . ?
C26 C27 1.54(2) . ?
C26 C29 1.58(2) . ?
C27 H27A 0.9800 . ?
C27 H27B 0.9800 . ?
C27 H27C 0.9800 . ?
C28 H28A 0.9800 . ?
C28 H28B 0.9800 . ?
C28 H28C 0.9800 . ?
C29 H29A 0.9800 . ?
C29 H29B 0.9800 . ?
C29 H29C 0.9800 . ?
S3 C30 1.777(10) . ?
C30 C35 1.365(12) . ?
C30 C31 1.403(13) . ?
C31 O3 1.386(9) . ?
C31 C32 1.387(13) . ?
C32 C33 1.414(12) . ?
C32 S4 1.772(9) . ?
C33 C34 1.379(13) . ?
C33 H33 0.9500 . ?
C34 C35 1.404(13) . ?
C34 C40 1.552(12) . ?
C35 H35 0.9500 . ?
O3 C36 1.421(12) . ?
C36 C37 1.519(13) . ?
C36 H36A 0.9900 . ?
C36 H36B 0.9900 . ?
C37 C38 1.494(14) . ?
C37 H37A 0.9900 . ?
C37 H37B 0.9900 . ?
C38 C39 1.446(15) . ?
C38 H38A 0.9900 . ?
C38 H38B 0.9900 . ?
C39 N3 1.141(14) . ?
C40 C42 1.497(15) . ?
C40 C43 1.562(15) . ?
C40 C41 1.590(16) . ?
C41 H41A 0.9800 . ?
C41 H41B 0.9800 . ?
C41 H41C 0.9800 . ?
C42 H42A 0.9800 . ?
C42 H42B 0.9800 . ?
C42 H42C 0.9800 . ?
C43 H43A 0.9800 . ?
C43 H43B 0.9800 . ?
C43 H43C 0.9800 . ?
S4 C44 1.795(8) . ?
C44 C45 1.373(12) . ?
C44 C49 1.392(12) . ?
C45 O4 1.396(10) . ?
C45 C46 1.402(12) . ?
C46 C47 1.382(12) . ?
C47 C48 1.382(12) . ?
C47 H47 0.9500 . ?
C48 C49 1.381(12) . ?
C48 C54 1.541(12) . ?
C49 H49 0.9500 . ?
O4 C50 1.456(12) . ?
C50 C51 1.510(15) . ?
C50 H50A 0.9900 . ?
C50 H50B 0.9900 . ?
C51 C52 1.448(18) . ?
C51 H51A 0.9900 . ?
C51 H51B 0.9900 . ?
C52 C53 1.492(15) . ?
C52 H52A 0.9900 . ?
C52 H52B 0.9900 . ?
C53 N4 1.149(13) . ?
C54 C57 1.503(15) . ?
C54 C56 1.530(15) . ?
C54 C55 1.548(16) . ?
C55 H55A 0.9800 . ?
C55 H55B 0.9800 . ?
C55 H55C 0.9800 . ?
C56 H56A 0.9800 . ?
C56 H56B 0.9800 . ?
C56 H56C 0.9800 . ?
C57 H57A 0.9800 . ?
C57 H57B 0.9800 . ?
C57 H57C 0.9800 . ?
S6 C102 1.749(9) . ?
S6 C58 1.795(8) . ?
C58 C59 1.387(12) . ?
C58 C63 1.390(12) . ?
C59 O5 1.377(10) . ?
C59 C60 1.385(11) . ?
C60 C61 1.391(12) . ?
C60 S5 1.777(9) . ?
C61 C62 1.403(12) . ?
C61 H61 0.9500 . ?
C62 C63 1.383(12) . ?
C62 C68 1.528(14) . ?
C63 H63 0.9500 . ?
O5 C64 1.442(12) . ?
C64 C65 1.502(14) . ?
C64 H64A 0.9900 . ?
C64 H64B 0.9900 . ?
C65 C66 1.543(16) . ?
C65 H65A 0.9900 . ?
C65 H65B 0.9900 . ?
C66 C67 1.480(17) . ?
C66 H66A 0.9900 . ?
C66 H66B 0.9900 . ?
C67 N5 1.159(18) . ?
N5 Ag2 2.197(14) 1_654 ?
C68 C69 1.53(2) . ?
C68 C71 1.532(18) . ?
C68 C70 1.585(19) . ?
C69 H69A 0.9800 . ?
C69 H69B 0.9800 . ?
C69 H69C 0.9800 . ?
C70 H70A 0.9800 . ?
C70 H70B 0.9800 . ?
C70 H70C 0.9800 . ?
C71 H71A 0.9800 . ?
C71 H71B 0.9800 . ?
C71 H71C 0.9800 . ?
S5 C72 1.762(9) . ?
C72 C73 1.391(13) . ?
C72 C77 1.406(12) . ?
C73 O6 1.345(10) . ?
C73 C74 1.418(13) . ?
C74 C75 1.385(12) . ?
C74 S8 1.775(9) . ?
C75 C76 1.404(13) . ?
C75 H75 0.9500 . ?
C76 C77 1.401(13) . ?
C76 C82 1.501(16) . ?
C77 H77 0.9500 . ?
O6 C78 1.465(13) . ?
C78 C79 1.563(17) . ?
C78 H78A 0.9900 . ?
C78 H78B 0.9900 . ?
C79 C80 1.499(19) . ?
C79 H79A 0.9900 . ?
C79 H79B 0.9900 . ?
C80 C81 1.51(2) . ?
C80 H80A 0.9900 . ?
C80 H80B 0.9900 . ?
C81 N6 1.105(16) . ?
C82 C85 1.46(2) . ?
C82 C83 1.47(2) . ?
C82 C84 1.62(3) . ?
C83 H83A 0.9800 . ?
C83 H83B 0.9800 . ?
C83 H83C 0.9800 . ?
C84 H84A 0.9800 . ?
C84 H84B 0.9800 . ?
C84 H84C 0.9800 . ?
C85 H85A 0.9800 . ?
C85 H85B 0.9800 . ?
C85 H85C 0.9800 . ?
S8 C86 1.774(8) . ?
C86 C91 1.390(13) . ?
C86 C87 1.412(13) . ?
C87 C88 1.359(12) . ?
C87 O7 1.365(11) . ?
C88 C89 1.427(12) . ?
C88 S7 1.765(9) . ?
C89 C90 1.386(12) . ?
C89 H89 0.9500 . ?
C90 C91 1.408(12) . ?
C90 C96 1.545(12) . ?
C91 H91 0.9500 . ?
O7 C92 1.413(14) . ?
C92 C93 1.567(15) . ?
C92 H92A 0.9900 . ?
C92 H92B 0.9900 . ?
C93 C94 1.513(19) . ?
C93 H93A 0.9900 . ?
C93 H93B 0.9900 . ?
C94 C95 1.54(2) . ?
C94 H94A 0.9900 . ?
C94 H94B 0.9900 . ?
C95 N7 1.084(18) . ?
N7 Ag2 2.326(14) 1_654 ?
C96 C98 1.522(16) . ?
C96 C97 1.541(16) . ?
C96 C99 1.559(16) . ?
C97 H97A 0.9800 . ?
C97 H97B 0.9800 . ?
C97 H97C 0.9800 . ?
C98 H98A 0.9800 . ?
C98 H98B 0.9800 . ?
C98 H98C 0.9800 . ?
C99 H99A 0.9800 . ?
C99 H99B 0.9800 . ?
C99 H99C 0.9800 . ?
S7 C100 1.759(9) . ?
C100 C101 1.381(13) . ?
C100 C105 1.400(12) . ?
C101 O8 1.370(9) . ?
C101 C102 1.445(13) . ?
C102 C103 1.391(13) . ?
C103 C104 1.417(12) . ?
C103 H103 0.9500 . ?
C104 C105 1.392(12) . ?
C104 C110 1.526(11) . ?
C105 H105 0.9500 . ?
O8 C106 1.442(10) . ?
C106 C107 1.516(12) . ?
C106 H10A 0.9900 . ?
C106 H10B 0.9900 . ?
C107 C108 1.509(14) . ?
C107 H10C 0.9900 . ?
C107 H10D 0.9900 . ?
C108 C109 1.452(15) . ?
C108 H10E 0.9900 . ?
C108 H10F 0.9900 . ?
C109 N8 1.125(14) . ?
C110 C113 1.525(15) . ?
C110 C112 1.533(14) . ?
C110 C111 1.570(13) . ?
C111 H11A 0.9800 . ?
C111 H11B 0.9800 . ?
C111 H11C 0.9800 . ?
C112 H11D 0.9800 . ?
C112 H11E 0.9800 . ?
C112 H11F 0.9800 . ?
C113 H11G 0.9800 . ?
C113 H11H 0.9800 . ?
C113 H11I 0.9800 . ?
B1 F4 1.34(3) . ?
B1 F2 1.35(3) . ?
B1 F3 1.41(4) . ?
B1 F1 1.44(3) . ?
B2 F8 1.325(17) . ?
B2 F6 1.361(17) . ?
B2 F7 1.383(17) . ?
B2 F5 1.382(17) . ?
C114 Cl3 1.664(18) . ?
C114 Cl2 1.73(2) . ?
C114 Cl1 1.82(3) . ?
C114 H114 1.0000 . ?
C115 Cl4 1.66(2) . ?
C115 Cl6 1.79(2) . ?
C115 Cl5 1.94(3) . ?
C115 H115 1.0000 . ?
C116 Cl8 1.64(2) . ?
C116 Cl7 1.761(16) . ?
C116 Cl9 1.82(2) . ?
C116 H116 1.0000 . ?
C117 Cl12 1.690(11) . ?
C117 Cl11 1.741(13) . ?
C117 Cl10 1.766(13) . ?
C117 H117 1.0000 . ?
C118 O9 1.28(3) . ?
C118 C119 1.505(16) . ?
C118 C120 1.558(18) . ?
C118 H118 1.0000 . ?
C119 H11J 0.9800 . ?
C119 H11K 0.9800 . ?
C119 H11L 0.9800 . ?
C120 H12D 0.9800 . ?
C120 H12E 0.9800 . ?
C120 H12F 0.9800 . ?
O9 H9 0.8400 . ?
C121 C122 1.555(15) . ?
C121 O10 1.56(2) . ?
C121 C123 1.582(16) . ?
C121 H121 1.0000 . ?
C122 H12G 0.9800 . ?
C122 H12H 0.9800 . ?
C122 H12I 0.9800 . ?
C123 H12J 0.9800 . ?
C123 H12K 0.9800 . ?
C123 H12L 0.9800 . ?
O10 H10 0.8400 . ?
